data_7233141
loop_
_publ_author_name
'Aleksandra Jankowiak'
'Andrzej Balinski'
'James E. Harvey'
'Kristein Mason'
'Adam Januszko'
'Piotr Kaszynski'
'Victor G. Young, Jr'
'Andre Persoons'

_publ_section_title
;
 [closo-B10H10]2- as a structural element for quadrupolar liquid crystals:
 a new class of liquid crystalline NLO chromophores
;
_journal_name_full 'Journal of Materials Chemistry C'
_journal_page_first 1144
_journal_page_last 1159
_journal_paper_doi 10.1039/C2TC00547F
_journal_volume 1
_journal_year 2013
_chemical_formula_moiety 'C22 H47 B10 N O S'
_chemical_formula_sum 'C22 H47 B10 N O S'
_chemical_formula_weight 481.77
_space_group_IT_number 2
_space_group_name_Hall '-P 1'
_space_group_name_H-M_alt 'P -1'
_symmetry_cell_setting triclinic
_symmetry_space_group_name_H-M 'P -1'
_atom_sites_solution_hydrogens geom
_atom_sites_solution_primary direct
_atom_sites_solution_secondary difmap
_cell_angle_alpha 77.516(2)
_cell_angle_beta 83.823(2)
_cell_angle_gamma 78.246(2)
_cell_formula_units_Z 4
_cell_length_a 9.7645(12)
_cell_length_b 15.716(2)
_cell_length_c 20.148(3)
_cell_measurement_reflns_used 1772
_cell_measurement_temperature 173(2)
_cell_measurement_theta_max 24.22
_cell_measurement_theta_min 2.813
_cell_volume 2948.9(7)
_computing_cell_refinement 'Bruker SMART'
_computing_data_collection 'Bruker SMART'
_computing_data_reduction 'Bruker SAINT'
_computing_molecular_graphics 'Bruker SHELXTL'
_computing_publication_material 'Bruker SHELXTL'
_computing_structure_refinement 'Bruker SHELXTL'
_computing_structure_solution 'Bruker SHELXTL'
_diffrn_ambient_temperature 173(2)
_diffrn_measured_fraction_theta_full 0.985
_diffrn_measured_fraction_theta_max 0.985
_diffrn_measurement_device_type 'CCD area detector'
_diffrn_measurement_method 'phi and omega scans'
_diffrn_radiation_monochromator graphite
_diffrn_radiation_source 'sealed tube'
_diffrn_radiation_type MoK\a
_diffrn_radiation_wavelength 0.71073
_diffrn_reflns_av_R_equivalents 0.0293
_diffrn_reflns_av_sigmaI/netI 0.0590
_diffrn_reflns_limit_h_max 11
_diffrn_reflns_limit_h_min -11
_diffrn_reflns_limit_k_max 18
_diffrn_reflns_limit_k_min -18
_diffrn_reflns_limit_l_max 23
_diffrn_reflns_limit_l_min 0
_diffrn_reflns_number 22591
_diffrn_reflns_theta_full 25.05
_diffrn_reflns_theta_max 25.05
_diffrn_reflns_theta_min 1.53
_exptl_absorpt_coefficient_mu 0.126
_exptl_absorpt_correction_T_max 0.9875
_exptl_absorpt_correction_T_min 0.9453
_exptl_absorpt_correction_type multi-scan
_exptl_absorpt_process_details 'SADABS (Sheldrick, 2003)'
_exptl_crystal_colour Colorless
_exptl_crystal_density_diffrn 1.085
_exptl_crystal_density_method 'not measured'
_exptl_crystal_description Plate
_exptl_crystal_F_000 1040
_exptl_crystal_size_max 0.45
_exptl_crystal_size_mid 0.33
_exptl_crystal_size_min 0.10
_refine_diff_density_max 0.891
_refine_diff_density_min -0.389
_refine_diff_density_rms 0.075
_refine_ls_extinction_method none
_refine_ls_goodness_of_fit_ref 1.049
_refine_ls_hydrogen_treatment mixed
_refine_ls_matrix_type full
_refine_ls_number_parameters 647
_refine_ls_number_reflns 10295
_refine_ls_number_restraints 50
_refine_ls_restrained_S_all 1.049
_refine_ls_R_factor_all 0.1449
_refine_ls_R_factor_gt 0.0905
_refine_ls_shift/su_max 0.009
_refine_ls_shift/su_mean 0.000
_refine_ls_structure_factor_coef Fsqd
_refine_ls_weighting_details 'calc w=1/[\s^2^(Fo^2^)+(0.1282P)^2^+4.3134P] where P=(Fo^2^+2Fc^2^)/3'
_refine_ls_weighting_scheme calc
_refine_ls_wR_factor_gt 0.2374
_refine_ls_wR_factor_ref 0.2834
_reflns_number_gt 6251
_reflns_number_total 10295
_reflns_threshold_expression >2sigma(I)
_cod_data_source_file 1000003.cif
_cod_data_source_block 1000003
_cod_depositor_comments
;
The following automatic conversions were performed:

data item '_exptl_absorpt_correction_type' value 'Multi-scan' was
changed to 'multi-scan' in accordance with the built-in table derived
from the CIF Core dictionary named 'cif_core.dic' version 2.4.5 last
updated on 2014-11-21.

data item '_symmetry_cell_setting' value 'Triclinic' was changed to
'triclinic' in accordance with the built-in table derived from the
CIF Core dictionary named 'cif_core.dic' version 2.4.5 last updated
on 2014-11-21.

Automatic conversion script
Id: cif_fix_values 6909 2019-04-08 15:41:33Z antanas 
;
_cod_original_cell_volume 2948.9(6)
_cod_original_sg_symbol_H-M P-1
_cod_database_code 7233141

loop_
_symmetry_equiv_pos_as_xyz
'x, y, z'
'-x, -y, -z'

loop_
_atom_site_label
_atom_site_type_symbol
_atom_site_fract_x
_atom_site_fract_y
_atom_site_fract_z
_atom_site_U_iso_or_equiv
_atom_site_adp_type
_atom_site_occupancy
_atom_site_symmetry_multiplicity
_atom_site_calc_flag
_atom_site_refinement_flags
_atom_site_disorder_assembly
_atom_site_disorder_group
S1A S 0.01063(11) 0.11777(7) 0.45079(5) 0.0437(3) Uani 1 1 d . . .
C1A C 0.0584(5) 0.0703(3) 0.3757(3) 0.0561(12) Uani 1 1 d . . .
H1AA H -0.0098 0.0332 0.3715 0.067 Uiso 1 1 calc R . .
H1AB H 0.0566 0.1182 0.3346 0.067 Uiso 1 1 calc R . .
C2A C 0.2070(5) 0.0129(3) 0.3810(2) 0.0551(12) Uani 1 1 d . . .
H2AA H 0.2062 -0.0358 0.4213 0.066 Uiso 1 1 calc R . .
H2AB H 0.2310 -0.0141 0.3402 0.066 Uiso 1 1 calc R . .
C3A C 0.3203(4) 0.0641(3) 0.3869(2) 0.0504(11) Uani 1 1 d . . .
H3AA H 0.3244 0.1102 0.3442 0.061 Uiso 1 1 calc R . .
C4A C 0.2893(5) 0.1113(3) 0.4459(2) 0.0555(12) Uani 1 1 d . . .
H4AA H 0.3670 0.1426 0.4472 0.067 Uiso 1 1 calc R . .
H4AB H 0.2865 0.0666 0.4887 0.067 Uiso 1 1 calc R . .
C5A C 0.1531(4) 0.1775(3) 0.4429(3) 0.0535(11) Uani 1 1 d . . .
H5AA H 0.1515 0.2208 0.3992 0.064 Uiso 1 1 calc R . .
H5AB H 0.1435 0.2103 0.4805 0.064 Uiso 1 1 calc R . .
C6A C 0.4648(5) 0.0033(3) 0.3922(2) 0.0562(12) Uani 1 1 d . . .
H6AA H 0.5332 0.0381 0.4001 0.067 Uiso 1 1 calc R . .
H6AB H 0.4602 -0.0447 0.4328 0.067 Uiso 1 1 calc R . .
C7A C 0.5195(6) -0.0381(5) 0.3324(3) 0.0859(19) Uani 1 1 d . . .
H7AA H 0.5336 0.0092 0.2923 0.103 Uiso 1 1 calc R . .
H7AB H 0.4488 -0.0695 0.3218 0.103 Uiso 1 1 calc R . .
C8A C 0.6626(6) -0.1059(5) 0.3447(4) 0.100(2) Uani 1 1 d . . .
H8AA H 0.6511 -0.1483 0.3881 0.120 Uiso 1 1 calc R . .
H8AB H 0.6822 -0.1401 0.3078 0.120 Uiso 1 1 calc R . .
C9A C 0.7791(7) -0.0676(5) 0.3472(4) 0.109(2) Uani 1 1 d . . .
H9AA H 0.7643 -0.0370 0.3862 0.131 Uiso 1 1 calc R . .
H9AB H 0.7894 -0.0229 0.3050 0.131 Uiso 1 1 calc R . .
C10A C 0.9147(6) -0.1387(5) 0.3550(4) 0.101(2) Uani 1 1 d . . .
H10A H 0.9897 -0.1134 0.3676 0.152 Uiso 1 1 calc R . .
H10B H 0.9427 -0.1583 0.3117 0.152 Uiso 1 1 calc R . .
H10C H 0.8977 -0.1896 0.3905 0.152 Uiso 1 1 calc R . .
B1A B -0.4863(5) 0.3465(3) 0.4074(2) 0.0375(10) Uani 1 1 d . . .
B2A B -0.3505(5) 0.3562(3) 0.4476(3) 0.0495(13) Uani 1 1 d . . .
H2G H -0.3579 0.4152 0.4714 0.059 Uiso 1 1 calc R . .
B3A B -0.4400(5) 0.2606(3) 0.4714(2) 0.0410(11) Uani 1 1 d . . .
H3G H -0.5195 0.2431 0.5139 0.049 Uiso 1 1 calc R . .
B4A B -0.4260(5) 0.2508(3) 0.3811(2) 0.0414(11) Uani 1 1 d . . .
H4G H -0.4941 0.2251 0.3517 0.050 Uiso 1 1 calc R . .
B5A B -0.3384(5) 0.3470(3) 0.3572(3) 0.0508(13) Uani 1 1 d . . .
H5G H -0.3367 0.3983 0.3091 0.061 Uiso 1 1 calc R . .
B6A B -0.2402(5) 0.2359(3) 0.3606(2) 0.0487(13) Uani 1 1 d . . .
H6G H -0.1942 0.2136 0.3125 0.058 Uiso 1 1 calc R . .
B7A B -0.3131(5) 0.1749(3) 0.4416(2) 0.0395(10) Uani 1 1 d . . .
H7G H -0.3253 0.1039 0.4579 0.047 Uiso 1 1 calc R . .
B8A B -0.2597(5) 0.2492(3) 0.4886(3) 0.0445(11) Uani 1 1 d . . .
H8G H -0.2293 0.2378 0.5423 0.053 Uiso 1 1 calc R . .
B9A B -0.1866(5) 0.3107(3) 0.4073(3) 0.0567(14) Uani 1 1 d . . .
H9G H -0.0980 0.3481 0.3964 0.068 Uiso 1 1 calc R . .
B10A B -0.1533(5) 0.2001(3) 0.4316(2) 0.0413(11) Uani 1 1 d . . .
N1A N -0.6304(3) 0.4084(2) 0.39988(16) 0.0378(8) Uani 1 1 d . . .
C11A C -0.7201(4) 0.4023(3) 0.3554(2) 0.0488(11) Uani 1 1 d . . .
H11A H -0.6907 0.3611 0.3262 0.059 Uiso 1 1 calc R . .
C12A C -0.8510(4) 0.4528(3) 0.3507(2) 0.0495(11) Uani 1 1 d . . .
H12A H -0.9112 0.4465 0.3188 0.059 Uiso 1 1 calc R . .
C13A C -0.8961(4) 0.5136(3) 0.3929(2) 0.0457(10) Uani 1 1 d . . .
C14A C -0.8026(5) 0.5210(3) 0.4377(2) 0.0563(12) Uani 1 1 d . . .
H14A H -0.8288 0.5629 0.4666 0.068 Uiso 1 1 calc R . .
C15A C -0.6740(5) 0.4687(3) 0.4401(2) 0.0495(11) Uani 1 1 d . . .
H15A H -0.6119 0.4745 0.4714 0.059 Uiso 1 1 calc R . .
O1A O -1.0218(3) 0.5669(2) 0.39388(16) 0.0561(8) Uani 1 1 d . . .
C16A C -1.1241(4) 0.5595(3) 0.3497(3) 0.0532(12) Uani 1 1 d . . .
H16A H -1.1404 0.4978 0.3587 0.064 Uiso 1 1 calc R . .
H16B H -1.0896 0.5754 0.3015 0.064 Uiso 1 1 calc R . .
C17A C -1.2578(5) 0.6214(3) 0.3635(2) 0.0546(12) Uani 1 1 d . . .
H17A H -1.2406 0.6830 0.3537 0.066 Uiso 1 1 calc R . .
H17B H -1.2895 0.6063 0.4122 0.066 Uiso 1 1 calc R . .
C18A C -1.3718(5) 0.6156(3) 0.3200(3) 0.0561(12) Uani 1 1 d . . .
H18A H -1.3395 0.6322 0.2715 0.067 Uiso 1 1 calc R . .
H18B H -1.3841 0.5531 0.3284 0.067 Uiso 1 1 calc R . .
C19A C -1.5116(4) 0.6724(3) 0.3317(2) 0.0527(11) Uani 1 1 d . . .
H19A H -1.5004 0.7349 0.3248 0.063 Uiso 1 1 calc R . .
H19B H -1.5477 0.6541 0.3794 0.063 Uiso 1 1 calc R . .
C20A C -1.6173(5) 0.6653(3) 0.2839(2) 0.0578(12) Uani 1 1 d . . .
H20A H -1.5801 0.6841 0.2364 0.069 Uiso 1 1 calc R . .
H20B H -1.6249 0.6022 0.2901 0.069 Uiso 1 1 calc R . .
C21A C -1.7614(5) 0.7184(4) 0.2926(3) 0.0668(14) Uani 1 1 d . . .
H21A H -1.7553 0.7816 0.2874 0.080 Uiso 1 1 calc R . .
H21B H -1.8018 0.6982 0.3392 0.080 Uiso 1 1 calc R . .
C22A C -1.8576(6) 0.7095(5) 0.2411(3) 0.093(2) Uani 1 1 d . . .
H22A H -1.9526 0.7411 0.2509 0.140 Uiso 1 1 calc R . .
H22B H -1.8592 0.6467 0.2441 0.140 Uiso 1 1 calc R . .
H22C H -1.8231 0.7351 0.1952 0.140 Uiso 1 1 calc R . .
S1B S -0.12245(15) 0.44605(9) 0.18422(6) 0.0637(4) Uani 1 1 d . . .
C1B C -0.2604(6) 0.4018(4) 0.1604(3) 0.0746(15) Uani 1 1 d . . .
H1BA H -0.2308 0.3796 0.1177 0.089 Uiso 1 1 calc R . .
H1BB H -0.2811 0.3515 0.1965 0.089 Uiso 1 1 calc R . .
C2B C -0.3913(7) 0.4737(4) 0.1501(3) 0.0865(18) Uani 1 1 d . . .
H2BA H -0.4193 0.4951 0.1932 0.104 Uiso 1 1 calc R . .
H2BB H -0.4684 0.4471 0.1401 0.104 Uiso 1 1 calc R . .
C3B C -0.3742(8) 0.5533(5) 0.0930(3) 0.092(2) Uani 1 1 d . A .
H3BA H -0.3461 0.5302 0.0500 0.111 Uiso 1 1 calc R . .
C4B C -0.2586(8) 0.5963(4) 0.1054(3) 0.100(2) Uani 1 1 d . . .
H4BA H -0.2842 0.6194 0.1479 0.120 Uiso 1 1 calc R . .
H4BB H -0.2516 0.6476 0.0676 0.120 Uiso 1 1 calc R . .
C5B C -0.1163(7) 0.5367(4) 0.1113(3) 0.0799(17) Uani 1 1 d . . .
H5BA H -0.0455 0.5711 0.1170 0.096 Uiso 1 1 calc R . .
H5BB H -0.0887 0.5127 0.0693 0.096 Uiso 1 1 calc R . .
C6B C -0.5128(8) 0.6186(5) 0.0820(4) 0.129(3) Uani 1 1 d D . .
H6BA H -0.5539 0.6311 0.1268 0.155 Uiso 1 1 d R A .
H6BB H -0.4946 0.6753 0.0533 0.155 Uiso 1 1 d R . .
C7B C -0.6216(10) 0.5883(9) 0.0493(10) 0.101(4) Uani 0.616(12) 1 d PDU A 1
H7BA H -0.6207 0.5255 0.0715 0.121 Uiso 0.616(12) 1 calc PR A 1
H7BB H -0.5865 0.5885 0.0014 0.121 Uiso 0.616(12) 1 calc PR A 1
C8B C -0.7741(10) 0.6333(6) 0.0476(6) 0.100(3) Uani 0.616(12) 1 d PDU A 1
H8BA H -0.8238 0.6033 0.0219 0.120 Uiso 0.616(12) 1 calc PR A 1
H8BB H -0.8173 0.6268 0.0948 0.120 Uiso 0.616(12) 1 calc PR A 1
C9B C -0.7926(10) 0.7306(6) 0.0152(6) 0.104(3) Uani 0.616(12) 1 d PDU A 1
H9BA H -0.7547 0.7360 -0.0328 0.125 Uiso 0.616(12) 1 calc PR A 1
H9BB H -0.7354 0.7587 0.0387 0.125 Uiso 0.616(12) 1 calc PR A 1
C10B C -0.9413(10) 0.7821(10) 0.0162(8) 0.102(4) Uani 0.616(12) 1 d PDU A 1
H10D H -0.9415 0.8445 -0.0047 0.154 Uiso 0.616(12) 1 calc PR A 1
H10E H -0.9806 0.7776 0.0634 0.154 Uiso 0.616(12) 1 calc PR A 1
H10F H -0.9982 0.7575 -0.0094 0.154 Uiso 0.616(12) 1 calc PR A 1
C7C C -0.632(3) 0.5930(17) 0.053(3) 0.152(11) Uiso 0.384(12) 1 d PDU A 2
H7BE H -0.6809 0.5508 0.0860 0.182 Uiso 0.384(12) 1 calc PR A 2
H7BD H -0.6059 0.5731 0.0094 0.182 Uiso 0.384(12) 1 calc PR A 2
C8C C -0.7053(18) 0.6888(15) 0.0457(12) 0.120(7) Uiso 0.384(12) 1 d PDU A 2
H8BD H -0.7020 0.7128 0.0869 0.144 Uiso 0.384(12) 1 calc PR A 2
H8BE H -0.6679 0.7273 0.0052 0.144 Uiso 0.384(12) 1 calc PR A 2
C9C C -0.8504(14) 0.6747(8) 0.0370(12) 0.118(7) Uiso 0.384(12) 1 d PDU A 2
H9BD H -0.8412 0.6395 0.0010 0.141 Uiso 0.384(12) 1 calc PR A 2
H9BE H -0.8810 0.6371 0.0799 0.141 Uiso 0.384(12) 1 calc PR A 2
C10C C -0.9681(6) 0.7530(3) 0.0197(13) 0.096(8) Uiso 0.384(12) 1 d PDU A 2
H20D H -0.9752 0.7920 0.0523 0.143 Uiso 0.384(12) 1 calc PR A 2
H20E H -1.0566 0.7318 0.0219 0.143 Uiso 0.384(12) 1 calc PR A 2
H20F H -0.9490 0.7859 -0.0265 0.143 Uiso 0.384(12) 1 calc PR A 2
B1B B 0.3763(4) 0.2282(3) 0.14803(18) 0.0533(13) Uani 1 1 d R . .
B2B B 0.3219(4) 0.3339(3) 0.11189(18) 0.0592(15) Uani 1 1 d R . .
H2H H 0.3948 0.3705 0.0752 0.071 Uiso 1 1 calc R . .
B3B B 0.2346(6) 0.2442(4) 0.1035(3) 0.0602(15) Uani 1 1 d . . .
H3H H 0.2378 0.2088 0.0606 0.072 Uiso 1 1 calc R . .
B4B B 0.2343(6) 0.2022(4) 0.1971(3) 0.0595(14) Uani 1 1 d . . .
H4H H 0.2366 0.1338 0.2283 0.071 Uiso 1 1 calc R . .
B5B B 0.3240(7) 0.2924(4) 0.2047(3) 0.0625(15) Uani 1 1 d . . .
H5H H 0.3987 0.2951 0.2424 0.075 Uiso 1 1 calc R . .
B6B B 0.1411(7) 0.2988(4) 0.2294(3) 0.0596(15) Uani 1 1 d . . .
H6H H 0.1034 0.2922 0.2845 0.072 Uiso 1 1 calc R . .
B7B B 0.0770(6) 0.2629(4) 0.1582(3) 0.0633(15) Uani 1 1 d . . .
H7H H -0.0116 0.2282 0.1566 0.076 Uiso 1 1 calc R . .
B8B B 0.1401(7) 0.3553(4) 0.0976(3) 0.0649(16) Uani 1 1 d . . .
H8H H 0.1013 0.3938 0.0475 0.078 Uiso 1 1 calc R . .
B9B B 0.2032(6) 0.3907(4) 0.1697(3) 0.0591(14) Uani 1 1 d . . .
H9H H 0.2155 0.4574 0.1771 0.071 Uiso 1 1 calc R . .
B10B B 0.0432(7) 0.3699(4) 0.1701(3) 0.0627(16) Uani 1 1 d . . .
N1B N 0.5222(4) 0.1715(3) 0.13945(18) 0.0548(10) Uani 1 1 d . . .
C11B C 0.6198(5) 0.1634(4) 0.1842(2) 0.0632(13) Uani 1 1 d . . .
H11B H 0.5959 0.1914 0.2223 0.076 Uiso 1 1 calc R . .
C12B C 0.7541(6) 0.1152(4) 0.1759(3) 0.0701(15) Uani 1 1 d . . .
H12B H 0.8219 0.1101 0.2077 0.084 Uiso 1 1 calc R . .
C13B C 0.7873(6) 0.0742(4) 0.1196(3) 0.0714(15) Uani 1 1 d . . .
C14B C 0.6848(6) 0.0840(4) 0.0743(3) 0.0789(17) Uani 1 1 d . . .
H14B H 0.7053 0.0570 0.0356 0.095 Uiso 1 1 calc R . .
C15B C 0.5576(6) 0.1314(4) 0.0852(3) 0.0696(15) Uani 1 1 d . . .
H15B H 0.4890 0.1373 0.0536 0.083 Uiso 1 1 calc R . .
O1B O 0.9119(4) 0.0278(3) 0.1036(2) 0.0890(12) Uani 1 1 d . . .
C16B C 1.0222(6) 0.0182(4) 0.1469(3) 0.0853(18) Uani 1 1 d . . .
H16C H 1.0032 -0.0200 0.1915 0.102 Uiso 1 1 calc R . .
H16D H 1.0319 0.0768 0.1546 0.102 Uiso 1 1 calc R . .
C17B C 1.1576(7) -0.0249(4) 0.1099(3) 0.0876(19) Uani 1 1 d . . .
H17C H 1.1425 -0.0807 0.0991 0.105 Uiso 1 1 calc R . .
H17D H 1.1768 0.0155 0.0664 0.105 Uiso 1 1 calc R . .
C18B C 1.2781(6) -0.0442(5) 0.1503(3) 0.0869(18) Uani 1 1 d . . .
H18C H 1.2584 -0.0839 0.1940 0.104 Uiso 1 1 calc R . .
H18D H 1.2939 0.0117 0.1606 0.104 Uiso 1 1 calc R . .
C19B C 1.4119(6) -0.0881(4) 0.1141(3) 0.0836(18) Uani 1 1 d . . .
H19C H 1.3935 -0.1413 0.1004 0.100 Uiso 1 1 calc R . .
H19D H 1.4357 -0.0463 0.0721 0.100 Uiso 1 1 calc R . .
C20B C 1.5338(6) -0.1144(4) 0.1572(3) 0.0815(17) Uani 1 1 d . . .
H20C H 1.5092 -0.1555 0.1994 0.098 Uiso 1 1 calc R . .
H30D H 1.5525 -0.0610 0.1704 0.098 Uiso 1 1 calc R . .
C21B C 1.6654(7) -0.1586(5) 0.1229(4) 0.094(2) Uani 1 1 d . . .
H21C H 1.6933 -0.1164 0.0821 0.113 Uiso 1 1 calc R . .
H21D H 1.6457 -0.2103 0.1075 0.113 Uiso 1 1 calc R . .
C22B C 1.7862(8) -0.1893(6) 0.1689(4) 0.116(3) Uani 1 1 d . . .
H22D H 1.8655 -0.2231 0.1458 0.174 Uiso 1 1 calc R . .
H22E H 1.7568 -0.2271 0.2113 0.174 Uiso 1 1 calc R . .
H22F H 1.8146 -0.1376 0.1795 0.174 Uiso 1 1 calc R . .

loop_
_atom_site_aniso_label
_atom_site_aniso_U_11
_atom_site_aniso_U_22
_atom_site_aniso_U_33
_atom_site_aniso_U_23
_atom_site_aniso_U_13
_atom_site_aniso_U_12
S1A 0.0378(6) 0.0396(6) 0.0479(6) -0.0030(5) 0.0007(4) -0.0019(4)
C1A 0.046(3) 0.056(3) 0.069(3) -0.027(2) -0.008(2) 0.002(2)
C2A 0.052(3) 0.053(3) 0.059(3) -0.023(2) -0.011(2) 0.008(2)
C3A 0.038(2) 0.049(3) 0.056(3) 0.004(2) -0.003(2) -0.004(2)
C4A 0.043(3) 0.055(3) 0.067(3) -0.008(2) -0.010(2) -0.009(2)
C5A 0.046(3) 0.044(3) 0.069(3) -0.010(2) -0.009(2) -0.005(2)
C6A 0.043(3) 0.060(3) 0.062(3) -0.010(2) -0.003(2) -0.004(2)
C7A 0.058(3) 0.116(5) 0.078(4) -0.038(4) -0.010(3) 0.021(3)
C8A 0.069(4) 0.129(6) 0.111(5) -0.067(5) 0.022(4) -0.010(4)
C9A 0.089(5) 0.114(6) 0.132(6) -0.056(5) 0.014(4) -0.016(4)
C10A 0.056(4) 0.127(6) 0.128(6) -0.070(5) -0.017(4) 0.018(4)
B1A 0.038(3) 0.037(2) 0.038(2) -0.011(2) -0.0050(19) -0.003(2)
B2A 0.039(3) 0.044(3) 0.072(3) -0.027(3) -0.012(2) -0.003(2)
B3A 0.039(3) 0.048(3) 0.034(2) -0.008(2) -0.0024(19) -0.004(2)
B4A 0.047(3) 0.041(3) 0.034(2) -0.011(2) -0.008(2) 0.002(2)
B5A 0.044(3) 0.041(3) 0.056(3) 0.001(2) 0.009(2) 0.001(2)
B6A 0.054(3) 0.044(3) 0.036(3) -0.003(2) 0.007(2) 0.007(2)
B7A 0.043(3) 0.038(3) 0.036(2) -0.0040(19) -0.008(2) -0.006(2)
B8A 0.035(3) 0.055(3) 0.045(3) -0.018(2) -0.007(2) -0.001(2)
B9A 0.034(3) 0.040(3) 0.090(4) -0.008(3) 0.003(3) -0.001(2)
B10A 0.035(3) 0.040(3) 0.046(3) -0.008(2) 0.001(2) -0.004(2)
N1A 0.0373(18) 0.0370(18) 0.0396(18) -0.0122(15) -0.0035(14) -0.0026(14)
C11A 0.044(2) 0.049(3) 0.060(3) -0.029(2) -0.011(2) 0.000(2)
C12A 0.042(2) 0.052(3) 0.061(3) -0.026(2) -0.018(2) -0.002(2)
C13A 0.039(2) 0.041(2) 0.057(3) -0.016(2) -0.006(2) 0.0003(19)
C14A 0.052(3) 0.063(3) 0.058(3) -0.034(2) -0.013(2) 0.009(2)
C15A 0.046(3) 0.055(3) 0.050(2) -0.027(2) -0.015(2) 0.008(2)
O1A 0.0414(17) 0.059(2) 0.072(2) -0.0311(17) -0.0164(15) 0.0088(14)
C16A 0.038(2) 0.050(3) 0.074(3) -0.020(2) -0.012(2) 0.001(2)
C17A 0.048(3) 0.053(3) 0.060(3) -0.011(2) -0.011(2) 0.000(2)
C18A 0.042(3) 0.055(3) 0.071(3) -0.015(2) -0.008(2) -0.003(2)
C19A 0.043(3) 0.053(3) 0.058(3) -0.008(2) -0.005(2) -0.002(2)
C20A 0.046(3) 0.066(3) 0.060(3) -0.012(2) -0.005(2) -0.006(2)
C21A 0.051(3) 0.076(4) 0.069(3) -0.016(3) -0.014(2) 0.006(3)
C22A 0.055(3) 0.129(6) 0.097(5) -0.037(4) -0.025(3) 0.007(4)
S1B 0.0772(9) 0.0633(8) 0.0500(7) -0.0102(6) -0.0033(6) -0.0131(7)
C1B 0.083(4) 0.081(4) 0.065(3) -0.015(3) -0.002(3) -0.028(3)
C2B 0.084(4) 0.096(5) 0.075(4) -0.021(3) -0.011(3) 0.001(4)
C3B 0.124(6) 0.089(5) 0.054(3) -0.017(3) -0.016(3) 0.011(4)
C4B 0.147(7) 0.078(4) 0.056(3) 0.000(3) -0.002(4) 0.008(5)
C5B 0.103(5) 0.067(4) 0.063(3) 0.000(3) 0.002(3) -0.017(3)
C6B 0.173(8) 0.110(6) 0.069(4) -0.020(4) -0.012(5) 0.063(6)
C7B 0.072(5) 0.120(7) 0.089(6) 0.025(5) -0.009(5) -0.015(5)
C8B 0.073(5) 0.115(6) 0.102(5) 0.009(4) -0.018(4) -0.023(4)
C9B 0.080(5) 0.117(6) 0.109(5) 0.006(5) -0.020(4) -0.029(5)
C10B 0.069(6) 0.132(8) 0.104(7) 0.001(7) -0.020(5) -0.033(6)
B1B 0.060(3) 0.062(3) 0.039(3) -0.009(2) -0.002(2) -0.017(3)
B2B 0.066(4) 0.074(4) 0.040(3) -0.004(3) -0.001(3) -0.028(3)
B3B 0.058(3) 0.084(4) 0.045(3) -0.023(3) -0.003(2) -0.017(3)
B4B 0.065(4) 0.063(4) 0.046(3) -0.004(3) 0.007(3) -0.013(3)
B5B 0.073(4) 0.069(4) 0.044(3) -0.016(3) -0.011(3) -0.003(3)
B6B 0.078(4) 0.058(3) 0.040(3) -0.005(2) 0.004(3) -0.014(3)
B7B 0.056(4) 0.079(4) 0.061(3) -0.021(3) 0.004(3) -0.023(3)
B8B 0.069(4) 0.082(4) 0.044(3) -0.006(3) -0.011(3) -0.017(3)
B9B 0.072(4) 0.058(3) 0.050(3) -0.007(3) -0.013(3) -0.017(3)
B10B 0.069(4) 0.082(4) 0.043(3) -0.003(3) -0.008(3) -0.035(3)
N1B 0.052(2) 0.072(3) 0.043(2) -0.0141(19) -0.0005(17) -0.017(2)
C11B 0.058(3) 0.084(4) 0.051(3) -0.016(3) 0.004(2) -0.022(3)
C12B 0.054(3) 0.088(4) 0.068(3) -0.006(3) -0.002(3) -0.024(3)
C13B 0.063(4) 0.064(3) 0.086(4) -0.023(3) 0.017(3) -0.013(3)
C14B 0.067(4) 0.100(5) 0.084(4) -0.049(4) 0.005(3) -0.021(3)
C15B 0.073(4) 0.091(4) 0.056(3) -0.032(3) 0.004(3) -0.025(3)
O1B 0.064(3) 0.097(3) 0.112(3) -0.041(3) -0.001(2) -0.012(2)
C16B 0.081(4) 0.081(4) 0.097(5) -0.025(4) -0.004(4) -0.013(3)
C17B 0.092(5) 0.080(4) 0.093(4) -0.036(4) -0.016(4) 0.002(3)
C18B 0.081(4) 0.095(5) 0.091(4) -0.032(4) -0.011(3) -0.015(4)
C19B 0.082(4) 0.075(4) 0.103(5) -0.043(4) 0.008(4) -0.015(3)
C20B 0.087(4) 0.088(4) 0.075(4) -0.025(3) 0.001(3) -0.024(3)
C21B 0.092(5) 0.099(5) 0.093(5) -0.039(4) -0.002(4) -0.002(4)
C22B 0.102(6) 0.147(7) 0.094(5) -0.024(5) -0.023(4) -0.004(5)

loop_
_atom_type_symbol
_atom_type_description
_atom_type_scat_dispersion_real
_atom_type_scat_dispersion_imag
_atom_type_scat_source
C C 0.0033 0.0016 'International Tables Vol C Tables 4.2.6.8 and 6.1.1.4'
H H 0.0000 0.0000 'International Tables Vol C Tables 4.2.6.8 and 6.1.1.4'
B B 0.0013 0.0007 'International Tables Vol C Tables 4.2.6.8 and 6.1.1.4'
N N 0.0061 0.0033 'International Tables Vol C Tables 4.2.6.8 and 6.1.1.4'
O O 0.0106 0.0060 'International Tables Vol C Tables 4.2.6.8 and 6.1.1.4'
S S 0.1246 0.1234 'International Tables Vol C Tables 4.2.6.8 and 6.1.1.4'

loop_
_geom_angle_atom_site_label_1
_geom_angle_atom_site_label_2
_geom_angle_atom_site_label_3
_geom_angle
_geom_angle_site_symmetry_1
_geom_angle_site_symmetry_3
C1A S1A C5A 97.9(2) . .
C1A S1A B10A 105.2(2) . .
C5A S1A B10A 108.1(2) . .
C2A C1A S1A 109.5(3) . .
C2A C1A H1AA 109.8 . .
S1A C1A H1AA 109.8 . .
C2A C1A H1AB 109.8 . .
S1A C1A H1AB 109.8 . .
H1AA C1A H1AB 108.2 . .
C3A C2A C1A 113.9(4) . .
C3A C2A H2AA 108.8 . .
C1A C2A H2AA 108.8 . .
C3A C2A H2AB 108.8 . .
C1A C2A H2AB 108.8 . .
H2AA C2A H2AB 107.7 . .
C4A C3A C2A 112.7(4) . .
C4A C3A C6A 109.9(4) . .
C2A C3A C6A 111.2(4) . .
C4A C3A H3AA 107.6 . .
C2A C3A H3AA 107.6 . .
C6A C3A H3AA 107.6 . .
C3A C4A C5A 114.1(4) . .
C3A C4A H4AA 108.7 . .
C5A C4A H4AA 108.7 . .
C3A C4A H4AB 108.7 . .
C5A C4A H4AB 108.7 . .
H4AA C4A H4AB 107.6 . .
C4A C5A S1A 108.3(3) . .
C4A C5A H5AA 110.0 . .
S1A C5A H5AA 110.0 . .
C4A C5A H5AB 110.0 . .
S1A C5A H5AB 110.0 . .
H5AA C5A H5AB 108.4 . .
C7A C6A C3A 116.2(4) . .
C7A C6A H6AA 108.2 . .
C3A C6A H6AA 108.2 . .
C7A C6A H6AB 108.2 . .
C3A C6A H6AB 108.2 . .
H6AA C6A H6AB 107.4 . .
C6A C7A C8A 112.8(5) . .
C6A C7A H7AA 109.0 . .
C8A C7A H7AA 109.0 . .
C6A C7A H7AB 109.0 . .
C8A C7A H7AB 109.0 . .
H7AA C7A H7AB 107.8 . .
C9A C8A C7A 115.2(7) . .
C9A C8A H8AA 108.5 . .
C7A C8A H8AA 108.5 . .
C9A C8A H8AB 108.5 . .
C7A C8A H8AB 108.5 . .
H8AA C8A H8AB 107.5 . .
C8A C9A C10A 111.1(7) . .
C8A C9A H9AA 109.4 . .
C10A C9A H9AA 109.4 . .
C8A C9A H9AB 109.4 . .
C10A C9A H9AB 109.4 . .
H9AA C9A H9AB 108.0 . .
C9A C10A H10A 109.5 . .
C9A C10A H10B 109.5 . .
H10A C10A H10B 109.5 . .
C9A C10A H10C 109.5 . .
H10A C10A H10C 109.5 . .
H10B C10A H10C 109.5 . .
N1A B1A B5A 130.4(4) . .
N1A B1A B4A 129.9(4) . .
B5A B1A B4A 66.6(3) . .
N1A B1A B2A 128.3(3) . .
B5A B1A B2A 67.0(3) . .
B4A B1A B2A 101.8(3) . .
N1A B1A B3A 127.0(4) . .
B5A B1A B3A 102.6(3) . .
B4A B1A B3A 66.8(3) . .
B2A B1A B3A 66.6(3) . .
B1A B2A B9A 111.1(4) . .
B1A B2A B8A 111.2(4) . .
B9A B2A B8A 62.3(3) . .
B1A B2A B3A 56.8(3) . .
B9A B2A B3A 102.7(3) . .
B8A B2A B3A 59.1(3) . .
B1A B2A B5A 56.4(3) . .
B9A B2A B5A 59.4(3) . .
B8A B2A B5A 103.1(3) . .
B3A B2A B5A 90.3(3) . .
B1A B2A H2G 119.5 . .
B9A B2A H2G 119.9 . .
B8A B2A H2G 119.8 . .
B3A B2A H2G 131.0 . .
B5A B2A H2G 130.9 . .
B1A B3A B7A 111.1(3) . .
B1A B3A B8A 111.3(4) . .
B7A B3A B8A 61.4(3) . .
B1A B3A B2A 56.6(3) . .
B7A B3A B2A 102.0(3) . .
B8A B3A B2A 59.4(3) . .
B1A B3A B4A 56.5(2) . .
B7A B3A B4A 59.3(2) . .
B8A B3A B4A 102.3(3) . .
B2A B3A B4A 89.6(3) . .
B1A B3A H3G 119.4 . .
B7A B3A H3G 120.3 . .
B8A B3A H3G 120.1 . .
B2A B3A H3G 131.3 . .
B4A B3A H3G 131.3 . .
B1A B4A B6A 111.2(4) . .
B1A B4A B7A 110.8(3) . .
B6A B4A B7A 62.1(3) . .
B1A B4A B5A 56.6(3) . .
B6A B4A B5A 59.5(3) . .
B7A B4A B5A 102.9(3) . .
B1A B4A B3A 56.7(3) . .
B6A B4A B3A 102.5(3) . .
B7A B4A B3A 58.9(2) . .
B5A B4A B3A 90.4(3) . .
B1A B4A H4G 119.6 . .
B6A B4A H4G 119.9 . .
B7A B4A H4G 120.1 . .
B5A B4A H4G 130.7 . .
B3A B4A H4G 131.1 . .
B1A B5A B6A 110.9(4) . .
B1A B5A B9A 110.8(4) . .
B6A B5A B9A 61.2(3) . .
B1A B5A B4A 56.8(3) . .
B6A B5A B4A 59.1(3) . .
B9A B5A B4A 101.8(3) . .
B1A B5A B2A 56.6(3) . .
B6A B5A B2A 101.6(3) . .
B9A B5A B2A 59.0(3) . .
B4A B5A B2A 89.7(3) . .
B1A B5A H5G 119.4 . .
B6A B5A H5G 120.6 . .
B9A B5A H5G 120.6 . .
B4A B5A H5G 131.2 . .
B2A B5A H5G 131.4 . .
B10A B6A B4A 110.4(3) . .
B10A B6A B5A 111.1(4) . .
B4A B6A B5A 61.3(3) . .
B10A B6A B9A 56.7(3) . .
B4A B6A B9A 102.3(3) . .
B5A B6A B9A 59.5(3) . .
B10A B6A B7A 56.1(3) . .
B4A B6A B7A 59.1(3) . .
B5A B6A B7A 102.1(3) . .
B9A B6A B7A 89.9(3) . .
B10A B6A H6G 119.7 . .
B4A B6A H6G 120.5 . .
B5A B6A H6G 120.2 . .
B9A B6A H6G 130.8 . .
B7A B6A H6G 131.3 . .
B10A B7A B3A 111.1(3) . .
B10A B7A B4A 110.4(3) . .
B3A B7A B4A 61.7(2) . .
B10A B7A B8A 56.8(3) . .
B3A B7A B8A 59.4(3) . .
B4A B7A B8A 102.5(3) . .
B10A B7A B6A 56.5(3) . .
B3A B7A B6A 102.2(3) . .
B4A B7A B6A 58.8(3) . .
B8A B7A B6A 90.3(3) . .
B10A B7A H7G 119.6 . .
B3A B7A H7G 120.1 . .
B4A B7A H7G 120.5 . .
B8A B7A H7G 130.7 . .
B6A B7A H7G 131.2 . .
B10A B8A B3A 110.7(3) . .
B10A B8A B2A 110.1(4) . .
B3A B8A B2A 61.5(3) . .
B10A B8A B7A 56.6(3) . .
B3A B8A B7A 59.2(3) . .
B2A B8A B7A 101.9(3) . .
B10A B8A B9A 56.2(3) . .
B3A B8A B9A 101.8(3) . .
B2A B8A B9A 58.8(3) . .
B7A B8A B9A 89.7(3) . .
B10A B8A H8G 119.9 . .
B3A B8A H8G 120.4 . .
B2A B8A H8G 120.7 . .
B7A B8A H8G 131.1 . .
B9A B8A H8G 131.4 . .
B10A B9A B2A 110.1(4) . .
B10A B9A B5A 110.9(4) . .
B2A B9A B5A 61.6(3) . .
B10A B9A B6A 56.7(3) . .
B2A B9A B6A 102.1(3) . .
B5A B9A B6A 59.3(3) . .
B10A B9A B8A 56.1(3) . .
B2A B9A B8A 58.9(3) . .
B5A B9A B8A 102.1(3) . .
B6A B9A B8A 90.0(3) . .
B10A B9A H9G 119.8 . .
B2A B9A H9G 120.6 . .
B5A B9A H9G 120.2 . .
B6A B9A H9G 130.9 . .
B8A B9A H9G 131.3 . .
B7A B10A B8A 66.6(3) . .
B7A B10A B6A 67.4(3) . .
B8A B10A B6A 102.9(3) . .
B7A B10A B9A 102.7(3) . .
B8A B10A B9A 67.7(3) . .
B6A B10A B9A 66.5(3) . .
B7A B10A S1A 124.2(3) . .
B8A B10A S1A 125.2(3) . .
B6A B10A S1A 131.6(3) . .
B9A B10A S1A 133.0(3) . .
C11A N1A C15A 117.4(3) . .
C11A N1A B1A 121.7(3) . .
C15A N1A B1A 120.8(3) . .
N1A C11A C12A 122.7(4) . .
N1A C11A H11A 118.7 . .
C12A C11A H11A 118.7 . .
C11A C12A C13A 119.7(4) . .
C11A C12A H12A 120.2 . .
C13A C12A H12A 120.2 . .
O1A C13A C14A 116.6(4) . .
O1A C13A C12A 125.8(4) . .
C14A C13A C12A 117.5(4) . .
C15A C14A C13A 120.0(4) . .
C15A C14A H14A 120.0 . .
C13A C14A H14A 120.0 . .
N1A C15A C14A 122.6(4) . .
N1A C15A H15A 118.7 . .
C14A C15A H15A 118.7 . .
C13A O1A C16A 118.5(3) . .
O1A C16A C17A 108.3(4) . .
O1A C16A H16A 110.0 . .
C17A C16A H16A 110.0 . .
O1A C16A H16B 110.0 . .
C17A C16A H16B 110.0 . .
H16A C16A H16B 108.4 . .
C16A C17A C18A 111.3(4) . .
C16A C17A H17A 109.4 . .
C18A C17A H17A 109.4 . .
C16A C17A H17B 109.4 . .
C18A C17A H17B 109.4 . .
H17A C17A H17B 108.0 . .
C19A C18A C17A 115.6(4) . .
C19A C18A H18A 108.4 . .
C17A C18A H18A 108.4 . .
C19A C18A H18B 108.4 . .
C17A C18A H18B 108.4 . .
H18A C18A H18B 107.4 . .
C18A C19A C20A 111.9(4) . .
C18A C19A H19A 109.2 . .
C20A C19A H19A 109.2 . .
C18A C19A H19B 109.2 . .
C20A C19A H19B 109.2 . .
H19A C19A H19B 107.9 . .
C21A C20A C19A 115.9(4) . .
C21A C20A H20A 108.3 . .
C19A C20A H20A 108.3 . .
C21A C20A H20B 108.3 . .
C19A C20A H20B 108.3 . .
H20A C20A H20B 107.4 . .
C20A C21A C22A 112.0(5) . .
C20A C21A H21A 109.2 . .
C22A C21A H21A 109.2 . .
C20A C21A H21B 109.2 . .
C22A C21A H21B 109.2 . .
H21A C21A H21B 107.9 . .
C21A C22A H22A 109.5 . .
C21A C22A H22B 109.5 . .
H22A C22A H22B 109.5 . .
C21A C22A H22C 109.5 . .
H22A C22A H22C 109.5 . .
H22B C22A H22C 109.5 . .
C1B S1B C5B 98.6(3) . .
C1B S1B B10B 107.4(3) . .
C5B S1B B10B 102.1(3) . .
C2B C1B S1B 109.7(4) . .
C2B C1B H1BA 109.7 . .
S1B C1B H1BA 109.7 . .
C2B C1B H1BB 109.7 . .
S1B C1B H1BB 109.7 . .
H1BA C1B H1BB 108.2 . .
C1B C2B C3B 114.6(5) . .
C1B C2B H2BA 108.6 . .
C3B C2B H2BA 108.6 . .
C1B C2B H2BB 108.6 . .
C3B C2B H2BB 108.6 . .
H2BA C2B H2BB 107.6 . .
C4B C3B C6B 112.7(6) . .
C4B C3B C2B 111.0(5) . .
C6B C3B C2B 111.4(6) . .
C4B C3B H3BA 107.2 . .
C6B C3B H3BA 107.2 . .
C2B C3B H3BA 107.2 . .
C3B C4B C5B 115.2(6) . .
C3B C4B H4BA 108.5 . .
C5B C4B H4BA 108.5 . .
C3B C4B H4BB 108.5 . .
C5B C4B H4BB 108.5 . .
H4BA C4B H4BB 107.5 . .
C4B C5B S1B 109.6(4) . .
C4B C5B H5BA 109.8 . .
S1B C5B H5BA 109.8 . .
C4B C5B H5BB 109.8 . .
S1B C5B H5BB 109.8 . .
H5BA C5B H5BB 108.2 . .
C7B C6B C7C 5.2(19) . .
C7B C6B C3B 115.8(6) . .
C7C C6B C3B 120.1(10) . .
C7B C6B H6BA 107.9 . .
C7C C6B H6BA 103.2 . .
C3B C6B H6BA 108.4 . .
C7B C6B H6BB 107.7 . .
C7C C6B H6BB 107.7 . .
C3B C6B H6BB 109.4 . .
H6BA C6B H6BB 107.4 . .
C6B C7B C8B 123.8(10) . .
C6B C7B H7BA 106.4 . .
C8B C7B H7BA 106.4 . .
C6B C7B H7BB 106.4 . .
C8B C7B H7BB 106.4 . .
H7BA C7B H7BB 106.4 . .
C9B C8B C7B 112.6(10) . .
C9B C8B H8BA 109.1 . .
C7B C8B H8BA 109.1 . .
C9B C8B H8BB 109.1 . .
C7B C8B H8BB 109.1 . .
H8BA C8B H8BB 107.8 . .
C8B C9B C10B 116.0(10) . .
C8B C9B H9BA 108.3 . .
C10B C9B H9BA 108.3 . .
C8B C9B H9BB 108.3 . .
C10B C9B H9BB 108.3 . .
H9BA C9B H9BB 107.4 . .
C6B C7C C8C 87.7(11) . .
C6B C7C H7BA 114.0 . .
C8C C7C H7BA 114.0 . .
C6B C7C H7BB 114.0 . .
C8C C7C H7BB 114.0 . .
H7BA C7C H7BB 111.2 . .
C9C C8C C7C 97.4(12) . .
C9C C8C H8BA 112.3 . .
C7C C8C H8BA 112.3 . .
C9C C8C H8BB 112.3 . .
C7C C8C H8BB 112.3 . .
H8BA C8C H8BB 109.9 . .
C10C C9C C8C 120.5(14) . .
C10C C9C H9BA 107.2 . .
C8C C9C H9BA 107.2 . .
C10C C9C H9BB 107.2 . .
C8C C9C H9BB 107.2 . .
H9BA C9C H9BB 106.8 . .
C9C C10C H10D 109.5 . .
C9C C10C H10E 109.5 . .
H10D C10C H10E 109.5 . .
C9C C10C H10F 109.5 . .
H10D C10C H10F 109.5 . .
H10E C10C H10F 109.5 . .
N1B B1B B5B 126.5(3) . .
N1B B1B B2B 127.6(2) . .
B5B B1B B2B 67.4(2) . .
N1B B1B B3B 130.4(3) . .
B5B B1B B3B 103.1(4) . .
B2B B1B B3B 66.6(3) . .
N1B B1B B4B 129.7(4) . .
B5B B1B B4B 67.3(3) . .
B2B B1B B4B 102.7(3) . .
B3B B1B B4B 67.2(3) . .
B1B B2B B8B 111.2(3) . .
B1B B2B B9B 110.8(2) . .
B8B B2B B9B 62.8(3) . .
B1B B2B B3B 57.0(2) . .
B8B B2B B3B 59.2(3) . .
B9B B2B B3B 103.4(3) . .
B1B B2B B5B 56.1(2) . .
B8B B2B B5B 103.0(3) . .
B9B B2B B5B 59.2(3) . .
B3B B2B B5B 90.4(3) . .
B1B B2B H2H 119.7 . .
B8B B2B H2H 119.6 . .
B9B B2B H2H 119.7 . .
B3B B2B H2H 130.6 . .
B5B B2B H2H 131.1 . .
B1B B3B B8B 110.4(4) . .
B1B B3B B7B 110.1(4) . .
B8B B3B B7B 61.9(3) . .
B1B B3B B2B 56.4(2) . .
B8B B3B B2B 58.9(3) . .
B7B B3B B2B 101.9(4) . .
B1B B3B B4B 56.6(3) . .
B8B B3B B4B 102.3(4) . .
B7B B3B B4B 58.7(3) . .
B2B B3B B4B 90.1(3) . .
B1B B3B H3H 119.9 . .
B8B B3B H3H 120.2 . .
B7B B3B H3H 120.6 . .
B2B B3B H3H 131.2 . .
B4B B3B H3H 131.0 . .
B1B B4B B7B 110.3(4) . .
B1B B4B B6B 109.3(4) . .
B7B B4B B6B 62.0(3) . .
B1B B4B B5B 55.7(3) . .
B7B B4B B5B 102.1(4) . .
B6B B4B B5B 58.4(3) . .
B1B B4B B3B 56.3(3) . .
B7B B4B B3B 59.2(3) . .
B6B B4B B3B 101.8(4) . .
B5B B4B B3B 89.5(4) . .
B1B B4B H4H 120.5 . .
B7B B4B H4H 120.1 . .
B6B B4B H4H 120.8 . .
B5B B4B H4H 131.6 . .
B3B B4B H4H 131.2 . .
B1B B5B B6B 111.5(4) . .
B1B B5B B9B 111.1(4) . .
B6B B5B B9B 61.3(3) . .
B1B B5B B2B 56.5(2) . .
B6B B5B B2B 101.9(4) . .
B9B B5B B2B 59.2(3) . .
B1B B5B B4B 56.9(3) . .
B6B B5B B4B 59.7(3) . .
B9B B5B B4B 102.7(4) . .
B2B B5B B4B 90.0(3) . .
B1B B5B H5H 119.2 . .
B6B B5B H5H 120.2 . .
B9B B5B H5H 120.2 . .
B2B B5B H5H 131.5 . .
B4B B5B H5H 130.7 . .
B10B B6B B5B 110.9(4) . .
B10B B6B B4B 111.1(4) . .
B5B B6B B4B 61.8(3) . .
B10B B6B B9B 56.2(3) . .
B5B B6B B9B 59.6(3) . .
B4B B6B B9B 103.0(4) . .
B10B B6B B7B 57.5(3) . .
B5B B6B B7B 102.0(4) . .
B4B B6B B7B 58.5(3) . .
B9B B6B B7B 90.6(4) . .
B10B B6B H6H 119.4 . .
B5B B6B H6H 120.3 . .
B4B B6B H6H 120.2 . .
B9B B6B H6H 130.6 . .
B7B B6B H6H 131.1 . .
B10B B7B B4B 110.7(4) . .
B10B B7B B3B 110.0(4) . .
B4B B7B B3B 62.1(3) . .
B10B B7B B8B 56.4(3) . .
B4B B7B B8B 102.5(4) . .
B3B B7B B8B 58.6(3) . .
B10B B7B B6B 56.0(3) . .
B4B B7B B6B 59.5(3) . .
B3B B7B B6B 102.2(4) . .
B8B B7B B6B 89.7(4) . .
B10B B7B H7H 120.1 . .
B4B B7B H7H 119.8 . .
B3B B7B H7H 120.5 . .
B8B B7B H7H 131.3 . .
B6B B7B H7H 131.2 . .
B10B B8B B2B 110.1(4) . .
B10B B8B B3B 112.1(4) . .
B2B B8B B3B 61.9(3) . .
B10B B8B B7B 57.7(3) . .
B2B B8B B7B 102.3(4) . .
B3B B8B B7B 59.5(3) . .
B10B B8B B9B 55.4(3) . .
B2B B8B B9B 59.1(3) . .
B3B B8B B9B 102.6(4) . .
B7B B8B B9B 89.8(4) . .
B10B B8B H8H 119.5 . .
B2B B8B H8H 120.6 . .
B3B B8B H8H 119.5 . .
B7B B8B H8H 130.7 . .
B9B B8B H8H 131.6 . .
B10B B9B B2B 110.4(4) . .
B10B B9B B5B 111.4(5) . .
B2B B9B B5B 61.6(3) . .
B10B B9B B6B 57.4(3) . .
B2B B9B B6B 102.0(4) . .
B5B B9B B6B 59.0(3) . .
B10B B9B B8B 56.7(3) . .
B2B B9B B8B 58.1(3) . .
B5B B9B B8B 101.4(4) . .
B6B B9B B8B 89.9(4) . .
B10B B9B H9H 119.1 . .
B2B B9B H9H 120.8 . .
B5B B9B H9H 120.4 . .
B6B B9B H9H 130.8 . .
B8B B9B H9H 131.8 . .
B9B B10B B6B 66.5(4) . .
B9B B10B B8B 67.8(4) . .
B6B B10B B8B 101.8(5) . .
B9B B10B B7B 102.2(5) . .
B6B B10B B7B 66.5(4) . .
B8B B10B B7B 65.9(4) . .
B9B B10B S1B 126.0(4) . .
B6B B10B S1B 127.4(4) . .
B8B B10B S1B 130.7(4) . .
B7B B10B S1B 131.7(4) . .
C11B N1B C15B 118.7(4) . .
C11B N1B B1B 120.7(4) . .
C15B N1B B1B 120.6(4) . .
N1B C11B C12B 121.6(5) . .
N1B C11B H11B 119.2 . .
C12B C11B H11B 119.2 . .
C11B C12B C13B 118.4(5) . .
C11B C12B H12B 120.8 . .
C13B C12B H12B 120.8 . .
O1B C13B C14B 115.6(5) . .
O1B C13B C12B 125.7(6) . .
C14B C13B C12B 118.7(5) . .
C15B C14B C13B 119.9(5) . .
C15B C14B H14B 120.0 . .
C13B C14B H14B 120.0 . .
C14B C15B N1B 122.7(5) . .
C14B C15B H15B 118.6 . .
N1B C15B H15B 118.6 . .
C13B O1B C16B 118.1(5) . .
O1B C16B C17B 106.3(5) . .
O1B C16B H16C 110.5 . .
C17B C16B H16C 110.5 . .
O1B C16B H16D 110.5 . .
C17B C16B H16D 110.5 . .
H16C C16B H16D 108.7 . .
C18B C17B C16B 112.6(5) . .
C18B C17B H17C 109.1 . .
C16B C17B H17C 109.1 . .
C18B C17B H17D 109.1 . .
C16B C17B H17D 109.1 . .
H17C C17B H17D 107.8 . .
C17B C18B C19B 112.6(5) . .
C17B C18B H18C 109.1 . .
C19B C18B H18C 109.1 . .
C17B C18B H18D 109.1 . .
C19B C18B H18D 109.1 . .
H18C C18B H18D 107.8 . .
C20B C19B C18B 113.1(5) . .
C20B C19B H19C 109.0 . .
C18B C19B H19C 109.0 . .
C20B C19B H19D 109.0 . .
C18B C19B H19D 109.0 . .
H19C C19B H19D 107.8 . .
C19B C20B C21B 113.9(5) . .
C19B C20B H20C 108.8 . .
C21B C20B H20C 108.8 . .
C19B C20B H20D 108.8 . .
C21B C20B H20D 108.8 . .
H20C C20B H20D 107.7 . .
C20B C21B C22B 113.1(6) . .
C20B C21B H21C 109.0 . .
C22B C21B H21C 109.0 . .
C20B C21B H21D 109.0 . .
C22B C21B H21D 109.0 . .
H21C C21B H21D 107.8 . .
C21B C22B H22D 109.5 . .
C21B C22B H22E 109.5 . .
H22D C22B H22E 109.5 . .
C21B C22B H22F 109.5 . .
H22D C22B H22F 109.5 . .
H22E C22B H22F 109.5 . .

loop_
_geom_bond_atom_site_label_1
_geom_bond_atom_site_label_2
_geom_bond_distance
_geom_bond_site_symmetry_2
S1A C1A 1.805(5) .
S1A C5A 1.806(5) .
S1A B10A 1.860(5) .
C1A C2A 1.545(6) .
C1A H1AA 0.9900 .
C1A H1AB 0.9900 .
C2A C3A 1.523(6) .
C2A H2AA 0.9900 .
C2A H2AB 0.9900 .
C3A C4A 1.505(6) .
C3A C6A 1.535(6) .
C3A H3AA 1.0000 .
C4A C5A 1.511(6) .
C4A H4AA 0.9900 .
C4A H4AB 0.9900 .
C5A H5AA 0.9900 .
C5A H5AB 0.9900 .
C6A C7A 1.491(7) .
C6A H6AA 0.9900 .
C6A H6AB 0.9900 .
C7A C8A 1.582(8) .
C7A H7AA 0.9900 .
C7A H7AB 0.9900 .
C8A C9A 1.401(9) .
C8A H8AA 0.9900 .
C8A H8AB 0.9900 .
C9A C10A 1.547(8) .
C9A H9AA 0.9900 .
C9A H9AB 0.9900 .
C10A H10A 0.9800 .
C10A H10B 0.9800 .
C10A H10C 0.9800 .
B1A N1A 1.541(5) .
B1A B5A 1.671(7) .
B1A B4A 1.674(6) .
B1A B2A 1.674(6) .
B1A B3A 1.677(6) .
B2A B9A 1.799(7) .
B2A B8A 1.802(7) .
B2A B3A 1.840(7) .
B2A B5A 1.846(8) .
B2A H2G 1.1200 .
B3A B7A 1.794(7) .
B3A B8A 1.797(6) .
B3A B4A 1.845(6) .
B3A H3G 1.1200 .
B4A B6A 1.796(7) .
B4A B7A 1.802(6) .
B4A B5A 1.836(7) .
B4A H4G 1.1200 .
B5A B6A 1.803(7) .
B5A B9A 1.808(8) .
B5A H5G 1.1200 .
B6A B10A 1.674(7) .
B6A B9A 1.837(8) .
B6A B7A 1.855(7) .
B6A H6G 1.1200 .
B7A B10A 1.667(7) .
B7A B8A 1.834(7) .
B7A H7G 1.1200 .
B8A B10A 1.672(6) .
B8A B9A 1.864(8) .
B8A H8G 1.1200 .
B9A B10A 1.674(7) .
B9A H9G 1.1200 .
N1A C11A 1.349(5) .
N1A C15A 1.352(5) .
C11A C12A 1.361(6) .
C11A H11A 0.9500 .
C12A C13A 1.388(6) .
C12A H12A 0.9500 .
C13A O1A 1.339(5) .
C13A C14A 1.388(6) .
C14A C15A 1.353(6) .
C14A H14A 0.9500 .
C15A H15A 0.9500 .
O1A C16A 1.444(5) .
C16A C17A 1.499(6) .
C16A H16A 0.9900 .
C16A H16B 0.9900 .
C17A C18A 1.517(6) .
C17A H17A 0.9900 .
C17A H17B 0.9900 .
C18A C19A 1.497(6) .
C18A H18A 0.9900 .
C18A H18B 0.9900 .
C19A C20A 1.520(6) .
C19A H19A 0.9900 .
C19A H19B 0.9900 .
C20A C21A 1.497(6) .
C20A H20A 0.9900 .
C20A H20B 0.9900 .
C21A C22A 1.517(7) .
C21A H21A 0.9900 .
C21A H21B 0.9900 .
C22A H22A 0.9800 .
C22A H22B 0.9800 .
C22A H22C 0.9800 .
S1B C1B 1.787(6) .
S1B C5B 1.817(5) .
S1B B10B 1.841(7) .
C1B C2B 1.524(8) .
C1B H1BA 0.9900 .
C1B H1BB 0.9900 .
C2B C3B 1.529(9) .
C2B H2BA 0.9900 .
C2B H2BB 0.9900 .
C3B C4B 1.495(10) .
C3B C6B 1.528(9) .
C3B H3BA 1.0000 .
C4B C5B 1.510(8) .
C4B H4BA 0.9900 .
C4B H4BB 0.9900 .
C5B H5BA 0.9900 .
C5B H5BB 0.9900 .
C6B C7B 1.510(3) .
C6B C7C 1.511(3) .
C6B H6BA 0.9902 .
C6B H6BB 0.9902 .
C7B C8B 1.513(3) .
C7B H7BA 0.9900 .
C7B H7BB 0.9900 .
C8B C9B 1.509(3) .
C8B H8BA 0.9900 .
C8B H8BB 0.9900 .
C9B C10B 1.512(3) .
C9B H9BA 0.9900 .
C9B H9BB 0.9900 .
C10B H10D 0.9800 .
C10B H10E 0.9800 .
C10B H10F 0.9800 .
C7C C8C 1.513(3) .
C7C H7BA 0.9900 .
C7C H7BB 0.9900 .
C8C C9C 1.511(3) .
C8C H8BA 0.9900 .
C8C H8BB 0.9900 .
C9C C10C 1.511(3) .
C9C H9BA 0.9900 .
C9C H9BB 0.9900 .
C10C H10D 0.9800 .
C10C H10E 0.9800 .
C10C H10F 0.9800 .
B1B N1B 1.533(6) .
B1B B5B 1.658(7) .
B1B B2B 1.6649 .
B1B B3B 1.676(7) .
B1B B4B 1.682(7) .
B2B B8B 1.781(7) .
B2B B9B 1.799(7) .
B2B B3B 1.834(7) .
B2B B5B 1.844(7) .
B2B H2H 1.1200 .
B3B B8B 1.787(9) .
B3B B7B 1.804(8) .
B3B B4B 1.858(8) .
B3B H3H 1.1200 .
B4B B7B 1.795(9) .
B4B B6B 1.814(8) .
B4B B5B 1.852(9) .
B4B H4H 1.1200 .
B5B B6B 1.790(9) .
B5B B9B 1.801(8) .
B5B H5H 1.1200 .
B6B B10B 1.681(8) .
B6B B9B 1.831(8) .
B6B B7B 1.859(8) .
B6B H6H 1.1200 .
B7B B10B 1.709(9) .
B7B B8B 1.847(9) .
B7B H7H 1.1200 .
B8B B10B 1.685(8) .
B8B B9B 1.866(8) .
B8B H8H 1.1200 .
B9B B10B 1.659(8) .
B9B H9H 1.1200 .
N1B C11B 1.351(6) .
N1B C15B 1.356(6) .
C11B C12B 1.387(7) .
C11B H11B 0.9500 .
C12B C13B 1.400(8) .
C12B H12B 0.9500 .
C13B O1B 1.331(6) .
C13B C14B 1.390(8) .
C14B C15B 1.335(7) .
C14B H14B 0.9500 .
C15B H15B 0.9500 .
O1B C16B 1.423(7) .
C16B C17B 1.550(8) .
C16B H16C 0.9900 .
C16B H16D 0.9900 .
C17B C18B 1.447(8) .
C17B H17C 0.9900 .
C17B H17D 0.9900 .
C18B C19B 1.536(8) .
C18B H18C 0.9900 .
C18B H18D 0.9900 .
C19B C20B 1.486(8) .
C19B H19C 0.9900 .
C19B H19D 0.9900 .
C20B C21B 1.504(8) .
C20B H20C 0.9900 .
C20B H20D 0.9900 .
C21B C22B 1.514(9) .
C21B H21C 0.9900 .
C21B H21D 0.9900 .
C22B H22D 0.9800 .
C22B H22E 0.9800 .
C22B H22F 0.9800 .

loop_
_geom_torsion_atom_site_label_1
_geom_torsion_atom_site_label_2
_geom_torsion_atom_site_label_3
_geom_torsion_atom_site_label_4
_geom_torsion
_geom_torsion_site_symmetry_1
_geom_torsion_site_symmetry_2
_geom_torsion_site_symmetry_3
_geom_torsion_site_symmetry_4
C5A S1A C1A C2A 58.8(4) . . . .
B10A S1A C1A C2A 170.1(3) . . . .
S1A C1A C2A C3A -60.0(5) . . . .
C1A C2A C3A C4A 55.8(5) . . . .
C1A C2A C3A C6A 179.8(4) . . . .
C2A C3A C4A C5A -59.1(5) . . . .
C6A C3A C4A C5A 176.3(4) . . . .
C3A C4A C5A S1A 65.2(5) . . . .
C1A S1A C5A C4A -61.0(4) . . . .
B10A S1A C5A C4A -169.9(3) . . . .
C4A C3A C6A C7A -171.5(5) . . . .
C2A C3A C6A C7A 63.1(6) . . . .
C3A C6A C7A C8A -175.2(5) . . . .
C6A C7A C8A C9A -70.4(8) . . . .
C7A C8A C9A C10A -176.5(5) . . . .
N1A B1A B2A B9A -148.7(4) . . . .
B5A B1A B2A B9A -24.5(4) . . . .
B4A B1A B2A B9A 33.5(5) . . . .
B3A B1A B2A B9A 91.7(4) . . . .
N1A B1A B2A B8A 143.9(4) . . . .
B5A B1A B2A B8A -91.9(4) . . . .
B4A B1A B2A B8A -33.9(5) . . . .
B3A B1A B2A B8A 24.3(3) . . . .
N1A B1A B2A B3A 119.6(5) . . . .
B5A B1A B2A B3A -116.2(3) . . . .
B4A B1A B2A B3A -58.2(3) . . . .
N1A B1A B2A B5A -124.2(5) . . . .
B4A B1A B2A B5A 58.0(3) . . . .
B3A B1A B2A B5A 116.2(3) . . . .
N1A B1A B3A B7A 147.9(4) . . . .
B5A B1A B3A B7A -33.0(4) . . . .
B4A B1A B3A B7A 24.5(3) . . . .
B2A B1A B3A B7A -90.8(4) . . . .
N1A B1A B3A B8A -145.6(4) . . . .
B5A B1A B3A B8A 33.5(4) . . . .
B4A B1A B3A B8A 90.9(4) . . . .
B2A B1A B3A B8A -24.3(3) . . . .
N1A B1A B3A B2A -121.3(5) . . . .
B5A B1A B3A B2A 57.8(3) . . . .
B4A B1A B3A B2A 115.2(3) . . . .
N1A B1A B3A B4A 123.5(5) . . . .
B5A B1A B3A B4A -57.4(3) . . . .
B2A B1A B3A B4A -115.2(3) . . . .
B9A B2A B3A B1A -107.1(4) . . . .
B8A B2A B3A B1A -153.5(4) . . . .
B5A B2A B3A B1A -48.4(3) . . . .
B1A B2A B3A B7A 107.4(3) . . . .
B9A B2A B3A B7A 0.4(4) . . . .
B8A B2A B3A B7A -46.0(3) . . . .
B5A B2A B3A B7A 59.1(3) . . . .
B1A B2A B3A B8A 153.5(4) . . . .
B9A B2A B3A B8A 46.4(3) . . . .
B5A B2A B3A B8A 105.1(3) . . . .
B1A B2A B3A B4A 49.0(3) . . . .
B9A B2A B3A B4A -58.1(4) . . . .
B8A B2A B3A B4A -104.5(3) . . . .
B5A B2A B3A B4A 0.6(3) . . . .
N1A B1A B4A B6A 149.0(4) . . . .
B5A B1A B4A B6A 25.0(3) . . . .
B2A B1A B4A B6A -33.3(4) . . . .
B3A B1A B4A B6A -91.3(4) . . . .
N1A B1A B4A B7A -144.0(4) . . . .
B5A B1A B4A B7A 92.0(4) . . . .
B2A B1A B4A B7A 33.7(5) . . . .
B3A B1A B4A B7A -24.3(3) . . . .
N1A B1A B4A B5A 124.0(5) . . . .
B2A B1A B4A B5A -58.3(3) . . . .
B3A B1A B4A B5A -116.3(3) . . . .
N1A B1A B4A B3A -119.7(5) . . . .
B5A B1A B4A B3A 116.3(3) . . . .
B2A B1A B4A B3A 58.0(3) . . . .
B7A B3A B4A B1A -153.3(4) . . . .
B8A B3A B4A B1A -107.5(4) . . . .
B2A B3A B4A B1A -49.0(3) . . . .
B1A B3A B4A B6A 107.3(4) . . . .
B7A B3A B4A B6A -46.0(3) . . . .
B8A B3A B4A B6A -0.2(4) . . . .
B2A B3A B4A B6A 58.2(3) . . . .
B1A B3A B4A B7A 153.3(4) . . . .
B8A B3A B4A B7A 45.8(3) . . . .
B2A B3A B4A B7A 104.3(3) . . . .
B1A B3A B4A B5A 48.5(3) . . . .
B7A B3A B4A B5A -104.8(3) . . . .
B8A B3A B4A B5A -59.1(3) . . . .
B2A B3A B4A B5A -0.6(3) . . . .
N1A B1A B5A B6A -148.2(4) . . . .
B4A B1A B5A B6A -24.8(4) . . . .
B2A B1A B5A B6A 90.3(4) . . . .
B3A B1A B5A B6A 32.8(5) . . . .
N1A B1A B5A B9A 145.9(4) . . . .
B4A B1A B5A B9A -90.8(4) . . . .
B2A B1A B5A B9A 24.4(4) . . . .
B3A B1A B5A B9A -33.2(4) . . . .
N1A B1A B5A B4A -123.3(5) . . . .
B2A B1A B5A B4A 115.2(3) . . . .
B3A B1A B5A B4A 57.6(3) . . . .
N1A B1A B5A B2A 121.5(5) . . . .
B4A B1A B5A B2A -115.2(3) . . . .
B3A B1A B5A B2A -57.6(3) . . . .
B6A B4A B5A B1A -152.8(4) . . . .
B7A B4A B5A B1A -106.6(3) . . . .
B3A B4A B5A B1A -48.5(3) . . . .
B1A B4A B5A B6A 152.8(4) . . . .
B7A B4A B5A B6A 46.2(3) . . . .
B3A B4A B5A B6A 104.3(3) . . . .
B1A B4A B5A B9A 107.2(4) . . . .
B6A B4A B5A B9A -45.6(3) . . . .
B7A B4A B5A B9A 0.6(4) . . . .
B3A B4A B5A B9A 58.7(3) . . . .
B1A B4A B5A B2A 49.1(3) . . . .
B6A B4A B5A B2A -103.8(3) . . . .
B7A B4A B5A B2A -57.5(3) . . . .
B3A B4A B5A B2A 0.6(3) . . . .
B9A B2A B5A B1A 153.3(4) . . . .
B8A B2A B5A B1A 106.9(4) . . . .
B3A B2A B5A B1A 48.6(3) . . . .
B1A B2A B5A B6A -107.5(4) . . . .
B9A B2A B5A B6A 45.7(3) . . . .
B8A B2A B5A B6A -0.6(4) . . . .
B3A B2A B5A B6A -58.9(4) . . . .
B1A B2A B5A B9A -153.3(4) . . . .
B8A B2A B5A B9A -46.3(3) . . . .
B3A B2A B5A B9A -104.6(3) . . . .
B1A B2A B5A B4A -49.2(3) . . . .
B9A B2A B5A B4A 104.0(3) . . . .
B8A B2A B5A B4A 57.7(3) . . . .
B3A B2A B5A B4A -0.6(3) . . . .
B1A B4A B6A B10A 79.4(4) . . . .
B7A B4A B6A B10A -23.6(3) . . . .
B5A B4A B6A B10A 103.6(4) . . . .
B3A B4A B6A B10A 20.6(4) . . . .
B1A B4A B6A B5A -24.2(3) . . . .
B7A B4A B6A B5A -127.2(3) . . . .
B3A B4A B6A B5A -83.0(3) . . . .
B1A B4A B6A B9A 20.6(4) . . . .
B7A B4A B6A B9A -82.5(3) . . . .
B5A B4A B6A B9A 44.7(3) . . . .
B3A B4A B6A B9A -38.2(4) . . . .
B1A B4A B6A B7A 103.0(4) . . . .
B5A B4A B6A B7A 127.2(3) . . . .
B3A B4A B6A B7A 44.2(3) . . . .
B1A B5A B6A B10A -78.3(5) . . . .
B9A B5A B6A B10A 24.6(4) . . . .
B4A B5A B6A B10A -102.5(4) . . . .
B2A B5A B6A B10A -19.9(5) . . . .
B1A B5A B6A B4A 24.1(3) . . . .
B9A B5A B6A B4A 127.1(4) . . . .
B2A B5A B6A B4A 82.6(3) . . . .
B1A B5A B6A B9A -102.9(4) . . . .
B4A B5A B6A B9A -127.1(4) . . . .
B2A B5A B6A B9A -44.5(3) . . . .
B1A B5A B6A B7A -20.2(5) . . . .
B9A B5A B6A B7A 82.7(3) . . . .
B4A B5A B6A B7A -44.4(3) . . . .
B2A B5A B6A B7A 38.2(4) . . . .
B1A B3A B7A B10A 78.9(4) . . . .
B8A B3A B7A B10A -24.5(3) . . . .
B2A B3A B7A B10A 20.3(4) . . . .
B4A B3A B7A B10A 102.6(4) . . . .
B1A B3A B7A B4A -23.7(3) . . . .
B8A B3A B7A B4A -127.1(3) . . . .
B2A B3A B7A B4A -82.3(3) . . . .
B1A B3A B7A B8A 103.4(4) . . . .
B2A B3A B7A B8A 44.9(3) . . . .
B4A B3A B7A B8A 127.1(3) . . . .
B1A B3A B7A B6A 20.4(4) . . . .
B8A B3A B7A B6A -83.0(3) . . . .
B2A B3A B7A B6A -38.2(4) . . . .
B4A B3A B7A B6A 44.1(3) . . . .
B1A B4A B7A B10A -79.9(4) . . . .
B6A B4A B7A B10A 23.8(3) . . . .
B5A B4A B7A B10A -21.0(4) . . . .
B3A B4A B7A B10A -103.6(4) . . . .
B1A B4A B7A B3A 23.7(3) . . . .
B6A B4A B7A B3A 127.3(3) . . . .
B5A B4A B7A B3A 82.6(3) . . . .
B1A B4A B7A B8A -21.0(4) . . . .
B6A B4A B7A B8A 82.7(3) . . . .
B5A B4A B7A B8A 37.9(4) . . . .
B3A B4A B7A B8A -44.6(3) . . . .
B1A B4A B7A B6A -103.7(4) . . . .
B5A B4A B7A B6A -44.8(3) . . . .
B3A B4A B7A B6A -127.3(3) . . . .
B4A B6A B7A B10A -153.1(4) . . . .
B5A B6A B7A B10A -107.4(4) . . . .
B9A B6A B7A B10A -48.7(3) . . . .
B10A B6A B7A B3A 107.3(3) . . . .
B4A B6A B7A B3A -45.8(3) . . . .
B5A B6A B7A B3A -0.1(4) . . . .
B9A B6A B7A B3A 58.6(3) . . . .
B10A B6A B7A B4A 153.1(4) . . . .
B5A B6A B7A B4A 45.6(3) . . . .
B9A B6A B7A B4A 104.4(3) . . . .
B10A B6A B7A B8A 48.6(3) . . . .
B4A B6A B7A B8A -104.4(3) . . . .
B5A B6A B7A B8A -58.8(4) . . . .
B9A B6A B7A B8A -0.1(3) . . . .
B1A B3A B8A B10A -78.8(4) . . . .
B7A B3A B8A B10A 24.4(3) . . . .
B2A B3A B8A B10A -102.3(4) . . . .
B4A B3A B8A B10A -20.2(4) . . . .
B1A B3A B8A B2A 23.6(3) . . . .
B7A B3A B8A B2A 126.7(3) . . . .
B4A B3A B8A B2A 82.1(3) . . . .
B1A B3A B8A B7A -103.1(4) . . . .
B2A B3A B8A B7A -126.7(3) . . . .
B4A B3A B8A B7A -44.6(3) . . . .
B1A B3A B8A B9A -20.6(4) . . . .
B7A B3A B8A B9A 82.5(3) . . . .
B2A B3A B8A B9A -44.2(3) . . . .
B4A B3A B8A B9A 37.9(4) . . . .
B1A B2A B8A B10A 79.6(5) . . . .
B9A B2A B8A B10A -23.8(4) . . . .
B3A B2A B8A B10A 103.2(4) . . . .
B5A B2A B8A B10A 20.9(4) . . . .
B1A B2A B8A B3A -23.6(3) . . . .
B9A B2A B8A B3A -127.0(4) . . . .
B5A B2A B8A B3A -82.4(3) . . . .
B1A B2A B8A B7A 21.1(5) . . . .
B9A B2A B8A B7A -82.3(3) . . . .
B3A B2A B8A B7A 44.7(3) . . . .
B5A B2A B8A B7A -37.6(4) . . . .
B1A B2A B8A B9A 103.4(4) . . . .
B3A B2A B8A B9A 127.0(4) . . . .
B5A B2A B8A B9A 44.7(3) . . . .
B3A B7A B8A B10A -152.4(4) . . . .
B4A B7A B8A B10A -106.4(4) . . . .
B6A B7A B8A B10A -48.4(3) . . . .
B10A B7A B8A B3A 152.4(4) . . . .
B4A B7A B8A B3A 46.0(3) . . . .
B6A B7A B8A B3A 104.0(3) . . . .
B10A B7A B8A B2A 106.4(4) . . . .
B3A B7A B8A B2A -46.1(3) . . . .
B4A B7A B8A B2A -0.1(4) . . . .
B6A B7A B8A B2A 58.0(3) . . . .
B10A B7A B8A B9A 48.4(3) . . . .
B3A B7A B8A B9A -104.0(3) . . . .
B4A B7A B8A B9A -58.0(3) . . . .
B6A B7A B8A B9A 0.1(3) . . . .
B1A B2A B9A B10A -79.8(5) . . . .
B8A B2A B9A B10A 23.8(4) . . . .
B3A B2A B9A B10A -20.8(5) . . . .
B5A B2A B9A B10A -103.5(4) . . . .
B1A B2A B9A B5A 23.7(4) . . . .
B8A B2A B9A B5A 127.3(3) . . . .
B3A B2A B9A B5A 82.7(3) . . . .
B1A B2A B9A B6A -21.1(5) . . . .
B8A B2A B9A B6A 82.5(3) . . . .
B3A B2A B9A B6A 37.9(4) . . . .
B5A B2A B9A B6A -44.8(3) . . . .
B1A B2A B9A B8A -103.6(4) . . . .
B3A B2A B9A B8A -44.6(3) . . . .
B5A B2A B9A B8A -127.3(3) . . . .
B1A B5A B9A B10A 78.6(5) . . . .
B6A B5A B9A B10A -24.6(4) . . . .
B4A B5A B9A B10A 19.9(5) . . . .
B2A B5A B9A B10A 102.3(4) . . . .
B1A B5A B9A B2A -23.7(3) . . . .
B6A B5A B9A B2A -126.8(4) . . . .
B4A B5A B9A B2A -82.4(3) . . . .
B1A B5A B9A B6A 103.1(4) . . . .
B4A B5A B9A B6A 44.4(3) . . . .
B2A B5A B9A B6A 126.8(4) . . . .
B1A B5A B9A B8A 20.5(5) . . . .
B6A B5A B9A B8A -82.6(3) . . . .
B4A B5A B9A B8A -38.2(4) . . . .
B2A B5A B9A B8A 44.2(3) . . . .
B4A B6A B9A B10A 106.5(4) . . . .
B5A B6A B9A B10A 152.3(4) . . . .
B7A B6A B9A B10A 48.2(3) . . . .
B10A B6A B9A B2A -106.3(4) . . . .
B4A B6A B9A B2A 0.3(4) . . . .
B5A B6A B9A B2A 46.1(3) . . . .
B7A B6A B9A B2A -58.1(4) . . . .
B10A B6A B9A B5A -152.3(4) . . . .
B4A B6A B9A B5A -45.8(3) . . . .
B7A B6A B9A B5A -104.1(3) . . . .
B10A B6A B9A B8A -48.2(3) . . . .
B4A B6A B9A B8A 58.4(3) . . . .
B5A B6A B9A B8A 104.2(3) . . . .
B7A B6A B9A B8A 0.1(3) . . . .
B3A B8A B9A B10A -107.1(4) . . . .
B2A B8A B9A B10A -152.9(4) . . . .
B7A B8A B9A B10A -48.7(3) . . . .
B10A B8A B9A B2A 152.9(4) . . . .
B3A B8A B9A B2A 45.8(3) . . . .
B7A B8A B9A B2A 104.2(3) . . . .
B10A B8A B9A B5A 107.2(4) . . . .
B3A B8A B9A B5A 0.1(4) . . . .
B2A B8A B9A B5A -45.7(3) . . . .
B7A B8A B9A B5A 58.5(4) . . . .
B10A B8A B9A B6A 48.6(3) . . . .
B3A B8A B9A B6A -58.4(3) . . . .
B2A B8A B9A B6A -104.2(3) . . . .
B7A B8A B9A B6A -0.1(3) . . . .
B3A B7A B10A B8A 25.3(3) . . . .
B4A B7A B10A B8A 91.8(4) . . . .
B6A B7A B10A B8A 116.2(3) . . . .
B3A B7A B10A B6A -91.0(3) . . . .
B4A B7A B10A B6A -24.4(3) . . . .
B8A B7A B10A B6A -116.2(3) . . . .
B3A B7A B10A B9A -33.3(4) . . . .
B4A B7A B10A B9A 33.2(4) . . . .
B8A B7A B10A B9A -58.6(4) . . . .
B6A B7A B10A B9A 57.6(4) . . . .
B3A B7A B10A S1A 143.0(3) . . . .
B4A B7A B10A S1A -150.4(3) . . . .
B8A B7A B10A S1A 117.8(4) . . . .
B6A B7A B10A S1A -126.0(4) . . . .
B3A B8A B10A B7A -25.2(3) . . . .
B2A B8A B10A B7A -91.3(4) . . . .
B9A B8A B10A B7A -115.8(3) . . . .
B3A B8A B10A B6A 33.0(5) . . . .
B2A B8A B10A B6A -33.1(4) . . . .
B7A B8A B10A B6A 58.2(3) . . . .
B9A B8A B10A B6A -57.6(3) . . . .
B3A B8A B10A B9A 90.7(4) . . . .
B2A B8A B10A B9A 24.5(4) . . . .
B7A B8A B10A B9A 115.8(3) . . . .
B3A B8A B10A S1A -141.6(3) . . . .
B2A B8A B10A S1A 152.3(3) . . . .
B7A B8A B10A S1A -116.5(4) . . . .
B9A B8A B10A S1A 127.7(4) . . . .
B4A B6A B10A B7A 24.5(3) . . . .
B5A B6A B10A B7A 90.6(4) . . . .
B9A B6A B10A B7A 116.1(3) . . . .
B4A B6A B10A B8A -33.1(5) . . . .
B5A B6A B10A B8A 33.0(5) . . . .
B9A B6A B10A B8A 58.4(3) . . . .
B7A B6A B10A B8A -57.6(3) . . . .
B4A B6A B10A B9A -91.5(4) . . . .
B5A B6A B10A B9A -25.4(4) . . . .
B7A B6A B10A B9A -116.1(3) . . . .
B4A B6A B10A S1A 141.0(4) . . . .
B5A B6A B10A S1A -152.9(4) . . . .
B9A B6A B10A S1A -127.5(5) . . . .
B7A B6A B10A S1A 116.5(5) . . . .
B2A B9A B10A B7A 33.3(5) . . . .
B5A B9A B10A B7A -32.9(5) . . . .
B6A B9A B10A B7A -58.2(3) . . . .
B8A B9A B10A B7A 57.9(3) . . . .
B2A B9A B10A B8A -24.6(4) . . . .
B5A B9A B10A B8A -90.8(4) . . . .
B6A B9A B10A B8A -116.1(3) . . . .
B2A B9A B10A B6A 91.5(4) . . . .
B5A B9A B10A B6A 25.3(4) . . . .
B8A B9A B10A B6A 116.1(3) . . . .
B2A B9A B10A S1A -142.6(4) . . . .
B5A B9A B10A S1A 151.2(4) . . . .
B6A B9A B10A S1A 125.9(5) . . . .
B8A B9A B10A S1A -118.0(5) . . . .
C1A S1A B10A B7A 83.6(4) . . . .
C5A S1A B10A B7A -172.5(3) . . . .
C1A S1A B10A B8A 167.5(4) . . . .
C5A S1A B10A B8A -88.6(4) . . . .
C1A S1A B10A B6A -5.5(5) . . . .
C5A S1A B10A B6A 98.4(5) . . . .
C1A S1A B10A B9A -101.2(5) . . . .
C5A S1A B10A B9A 2.6(5) . . . .
B5A B1A N1A C11A 75.9(6) . . . .
B4A B1A N1A C11A -15.9(6) . . . .
B2A B1A N1A C11A 167.0(4) . . . .
B3A B1A N1A C11A -105.2(5) . . . .
B5A B1A N1A C15A -107.0(5) . . . .
B4A B1A N1A C15A 161.2(4) . . . .
B2A B1A N1A C15A -15.9(6) . . . .
B3A B1A N1A C15A 71.9(5) . . . .
C15A N1A C11A C12A -1.1(7) . . . .
B1A N1A C11A C12A 176.1(4) . . . .
N1A C11A C12A C13A 0.1(7) . . . .
C11A C12A C13A O1A -179.7(4) . . . .
C11A C12A C13A C14A 1.2(7) . . . .
O1A C13A C14A C15A 179.3(4) . . . .
C12A C13A C14A C15A -1.5(7) . . . .
C11A N1A C15A C14A 0.8(7) . . . .
B1A N1A C15A C14A -176.4(4) . . . .
C13A C14A C15A N1A 0.5(8) . . . .
C14A C13A O1A C16A -178.1(4) . . . .
C12A C13A O1A C16A 2.7(7) . . . .
C13A O1A C16A C17A 176.4(4) . . . .
O1A C16A C17A C18A -178.6(4) . . . .
C16A C17A C18A C19A 177.8(4) . . . .
C17A C18A C19A C20A 177.5(4) . . . .
C18A C19A C20A C21A 178.8(4) . . . .
C19A C20A C21A C22A 178.0(5) . . . .
C5B S1B C1B C2B -57.2(4) . . . .
B10B S1B C1B C2B -162.8(4) . . . .
S1B C1B C2B C3B 62.2(6) . . . .
C1B C2B C3B C4B -58.3(7) . . . .
C1B C2B C3B C6B 175.3(5) . . . .
C6B C3B C4B C5B -175.6(5) . . . .
C2B C3B C4B C5B 58.7(7) . . . .
C3B C4B C5B S1B -62.4(6) . . . .
C1B S1B C5B C4B 57.2(5) . . . .
B10B S1B C5B C4B 167.2(5) . . . .
C4B C3B C6B C7B 162.8(10) . . . .
C2B C3B C6B C7B -71.7(11) . . . .
C4B C3B C6B C7C 166(3) . . . .
C2B C3B C6B C7C -68(3) . . . .
C7C C6B C7B C8B 19(25) . . . .
C3B C6B C7B C8B 166.5(12) . . . .
C6B C7B C8B C9B 56(2) . . . .
C7B C8B C9B C10B -175.6(12) . . . .
C7B C6B C7C C8C -135(28) . . . .
C3B C6B C7C C8C -169.7(14) . . . .
C6B C7C C8C C9C -163(2) . . . .
C7C C8C C9C C10C -173(3) . . . .
N1B B1B B2B B8B 148.7(4) . . . .
B5B B1B B2B B8B -91.7(4) . . . .
B3B B1B B2B B8B 24.9(3) . . . .
B4B B1B B2B B8B -33.1(3) . . . .
N1B B1B B2B B9B -143.4(4) . . . .
B5B B1B B2B B9B -23.8(3) . . . .
B3B B1B B2B B9B 92.7(3) . . . .
B4B B1B B2B B9B 34.8(3) . . . .
N1B B1B B2B B3B 123.9(4) . . . .
B5B B1B B2B B3B -116.5(4) . . . .
B4B B1B B2B B3B -58.0(3) . . . .
N1B B1B B2B B5B -119.6(4) . . . .
B3B B1B B2B B5B 116.5(4) . . . .
B4B B1B B2B B5B 58.6(3) . . . .
N1B B1B B3B B8B -144.9(4) . . . .
B5B B1B B3B B8B 33.4(5) . . . .
B2B B1B B3B B8B -24.6(3) . . . .
B4B B1B B3B B8B 91.6(4) . . . .
N1B B1B B3B B7B 148.5(4) . . . .
B5B B1B B3B B7B -33.2(5) . . . .
B2B B1B B3B B7B -91.2(4) . . . .
B4B B1B B3B B7B 25.1(4) . . . .
N1B B1B B3B B2B -120.3(4) . . . .
B5B B1B B3B B2B 58.0(3) . . . .
B4B B1B B3B B2B 116.2(3) . . . .
N1B B1B B3B B4B 123.5(5) . . . .
B5B B1B B3B B4B -58.2(4) . . . .
B2B B1B B3B B4B -116.2(3) . . . .
B8B B2B B3B B1B -152.9(3) . . . .
B9B B2B B3B B1B -106.3(3) . . . .
B5B B2B B3B B1B -47.9(3) . . . .
B1B B2B B3B B8B 152.9(3) . . . .
B9B B2B B3B B8B 46.5(3) . . . .
B5B B2B B3B B8B 104.9(3) . . . .
B1B B2B B3B B7B 106.4(4) . . . .
B8B B2B B3B B7B -46.5(4) . . . .
B9B B2B B3B B7B 0.1(4) . . . .
B5B B2B B3B B7B 58.5(4) . . . .
B1B B2B B3B B4B 48.5(2) . . . .
B8B B2B B3B B4B -104.4(4) . . . .
B9B B2B B3B B4B -57.9(4) . . . .
B5B B2B B3B B4B 0.5(3) . . . .
N1B B1B B4B B7B -149.6(4) . . . .
B5B B1B B4B B7B 91.0(4) . . . .
B2B B1B B4B B7B 32.3(4) . . . .
B3B B1B B4B B7B -25.2(4) . . . .
N1B B1B B4B B6B 144.0(4) . . . .
B5B B1B B4B B6B 24.6(4) . . . .
B2B B1B B4B B6B -34.1(4) . . . .
B3B B1B B4B B6B -91.6(4) . . . .
N1B B1B B4B B5B 119.5(5) . . . .
B2B B1B B4B B5B -58.6(3) . . . .
B3B B1B B4B B5B -116.2(4) . . . .
N1B B1B B4B B3B -124.3(5) . . . .
B5B B1B B4B B3B 116.2(4) . . . .
B2B B1B B4B B3B 57.6(3) . . . .
B8B B3B B4B B1B -106.5(4) . . . .
B7B B3B B4B B1B -152.3(4) . . . .
B2B B3B B4B B1B -48.4(2) . . . .
B1B B3B B4B B7B 152.3(4) . . . .
B8B B3B B4B B7B 45.8(4) . . . .
B2B B3B B4B B7B 103.9(4) . . . .
B1B B3B B4B B6B 105.4(4) . . . .
B8B B3B B4B B6B -1.1(5) . . . .
B7B B3B B4B B6B -46.9(4) . . . .
B2B B3B B4B B6B 57.0(4) . . . .
B1B B3B B4B B5B 47.8(3) . . . .
B8B B3B B4B B5B -58.6(4) . . . .
B7B B3B B4B B5B -104.4(4) . . . .
B2B B3B B4B B5B -0.5(3) . . . .
N1B B1B B5B B6B -148.9(4) . . . .
B2B B1B B5B B6B 90.2(4) . . . .
B3B B1B B5B B6B 32.8(5) . . . .
B4B B1B B5B B6B -25.3(4) . . . .
N1B B1B B5B B9B 144.8(4) . . . .
B2B B1B B5B B9B 23.8(3) . . . .
B3B B1B B5B B9B -33.6(5) . . . .
B4B B1B B5B B9B -91.7(5) . . . .
N1B B1B B5B B2B 120.9(3) . . . .
B3B B1B B5B B2B -57.4(3) . . . .
B4B B1B B5B B2B -115.5(3) . . . .
N1B B1B B5B B4B -123.5(5) . . . .
B2B B1B B5B B4B 115.5(3) . . . .
B3B B1B B5B B4B 58.1(4) . . . .
B8B B2B B5B B1B 107.0(3) . . . .
B9B B2B B5B B1B 154.0(3) . . . .
B3B B2B B5B B1B 48.6(3) . . . .
B1B B2B B5B B6B -108.1(4) . . . .
B8B B2B B5B B6B -1.1(5) . . . .
B9B B2B B5B B6B 45.8(3) . . . .
B3B B2B B5B B6B -59.5(4) . . . .
B1B B2B B5B B9B -154.0(3) . . . .
B8B B2B B5B B9B -46.9(4) . . . .
B3B B2B B5B B9B -105.3(4) . . . .
B1B B2B B5B B4B -49.1(2) . . . .
B8B B2B B5B B4B 57.9(4) . . . .
B9B B2B B5B B4B 104.8(4) . . . .
B3B B2B B5B B4B -0.5(3) . . . .
B7B B4B B5B B1B -106.5(4) . . . .
B6B B4B B5B B1B -152.5(4) . . . .
B3B B4B B5B B1B -48.3(3) . . . .
B1B B4B B5B B6B 152.5(4) . . . .
B7B B4B B5B B6B 46.0(3) . . . .
B3B B4B B5B B6B 104.3(4) . . . .
B1B B4B B5B B9B 107.1(4) . . . .
B7B B4B B5B B9B 0.5(4) . . . .
B6B B4B B5B B9B -45.5(3) . . . .
B3B B4B B5B B9B 58.8(4) . . . .
B1B B4B B5B B2B 48.8(2) . . . .
B7B B4B B5B B2B -57.8(4) . . . .
B6B B4B B5B B2B -103.8(4) . . . .
B3B B4B B5B B2B 0.5(3) . . . .
B1B B5B B6B B10B -79.0(5) . . . .
B9B B5B B6B B10B 24.0(4) . . . .
B2B B5B B6B B10B -20.5(5) . . . .
B4B B5B B6B B10B -103.5(5) . . . .
B1B B5B B6B B4B 24.5(4) . . . .
B9B B5B B6B B4B 127.5(4) . . . .
B2B B5B B6B B4B 83.0(4) . . . .
B1B B5B B6B B9B -103.0(4) . . . .
B2B B5B B6B B9B -44.6(3) . . . .
B4B B5B B6B B9B -127.5(4) . . . .
B1B B5B B6B B7B -19.4(5) . . . .
B9B B5B B6B B7B 83.6(4) . . . .
B2B B5B B6B B7B 39.0(4) . . . .
B4B B5B B6B B7B -44.0(4) . . . .
B1B B4B B6B B10B 79.3(5) . . . .
B7B B4B B6B B10B -24.1(4) . . . .
B5B B4B B6B B10B 103.1(5) . . . .
B3B B4B B6B B10B 21.1(5) . . . .
B1B B4B B6B B5B -23.8(4) . . . .
B7B B4B B6B B5B -127.2(4) . . . .
B3B B4B B6B B5B -81.9(4) . . . .
B1B B4B B6B B9B 20.8(5) . . . .
B7B B4B B6B B9B -82.6(4) . . . .
B5B B4B B6B B9B 44.6(4) . . . .
B3B B4B B6B B9B -37.3(5) . . . .
B1B B4B B6B B7B 103.4(4) . . . .
B5B B4B B6B B7B 127.2(4) . . . .
B3B B4B B6B B7B 45.2(4) . . . .
B1B B4B B7B B10B -78.0(5) . . . .
B6B B4B B7B B10B 23.6(4) . . . .
B5B B4B B7B B10B -20.4(5) . . . .
B3B B4B B7B B10B -102.4(5) . . . .
B1B B4B B7B B3B 24.4(4) . . . .
B6B B4B B7B B3B 126.0(4) . . . .
B5B B4B B7B B3B 82.0(4) . . . .
B1B B4B B7B B8B -19.5(5) . . . .
B6B B4B B7B B8B 82.1(4) . . . .
B5B B4B B7B B8B 38.1(4) . . . .
B3B B4B B7B B8B -43.9(4) . . . .
B1B B4B B7B B6B -101.6(4) . . . .
B5B B4B B7B B6B -44.0(3) . . . .
B3B B4B B7B B6B -126.0(4) . . . .
B1B B3B B7B B10B 79.1(5) . . . .
B8B B3B B7B B10B -24.0(4) . . . .
B2B B3B B7B B10B 20.7(5) . . . .
B4B B3B B7B B10B 103.5(5) . . . .
B1B B3B B7B B4B -24.4(4) . . . .
B8B B3B B7B B4B -127.5(4) . . . .
B2B B3B B7B B4B -82.8(4) . . . .
B1B B3B B7B B8B 103.1(4) . . . .
B2B B3B B7B B8B 44.7(3) . . . .
B4B B3B B7B B8B 127.5(4) . . . .
B1B B3B B7B B6B 21.0(5) . . . .
B8B B3B B7B B6B -82.0(4) . . . .
B2B B3B B7B B6B -37.3(4) . . . .
B4B B3B B7B B6B 45.5(4) . . . .
B5B B6B B7B B10B -107.2(4) . . . .
B4B B6B B7B B10B -153.1(4) . . . .
B9B B6B B7B B10B -48.2(4) . . . .
B10B B6B B7B B4B 153.1(4) . . . .
B5B B6B B7B B4B 45.9(4) . . . .
B9B B6B B7B B4B 104.9(4) . . . .
B10B B6B B7B B3B 106.1(5) . . . .
B5B B6B B7B B3B -1.1(5) . . . .
B4B B6B B7B B3B -47.0(4) . . . .
B9B B6B B7B B3B 57.9(4) . . . .
B10B B6B B7B B8B 48.4(4) . . . .
B5B B6B B7B B8B -58.8(4) . . . .
B4B B6B B7B B8B -104.7(4) . . . .
B9B B6B B7B B8B 0.2(4) . . . .
B1B B2B B8B B10B 80.7(4) . . . .
B9B B2B B8B B10B -22.5(4) . . . .
B3B B2B B8B B10B 105.0(5) . . . .
B5B B2B B8B B10B 22.4(5) . . . .
B1B B2B B8B B3B -24.2(3) . . . .
B9B B2B B8B B3B -127.5(4) . . . .
B5B B2B B8B B3B -82.6(3) . . . .
B1B B2B B8B B7B 20.9(4) . . . .
B9B B2B B8B B7B -82.3(4) . . . .
B3B B2B B8B B7B 45.2(3) . . . .
B5B B2B B8B B7B -37.4(4) . . . .
B1B B2B B8B B9B 103.2(3) . . . .
B3B B2B B8B B9B 127.5(4) . . . .
B5B B2B B8B B9B 44.9(3) . . . .
B1B B3B B8B B10B -77.8(5) . . . .
B7B B3B B8B B10B 24.7(4) . . . .
B2B B3B B8B B10B -101.8(4) . . . .
B4B B3B B8B B10B -19.2(5) . . . .
B1B B3B B8B B2B 23.9(3) . . . .
B7B B3B B8B B2B 126.5(4) . . . .
B4B B3B B8B B2B 82.6(3) . . . .
B1B B3B B8B B7B -102.6(4) . . . .
B2B B3B B8B B7B -126.5(4) . . . .
B4B B3B B8B B7B -43.9(4) . . . .
B1B B3B B8B B9B -20.3(5) . . . .
B7B B3B B8B B9B 82.3(4) . . . .
B2B B3B B8B B9B -44.2(3) . . . .
B4B B3B B8B B9B 38.3(5) . . . .
B4B B7B B8B B10B -106.8(4) . . . .
B3B B7B B8B B10B -152.7(4) . . . .
B6B B7B B8B B10B -48.2(3) . . . .
B10B B7B B8B B2B 106.2(4) . . . .
B4B B7B B8B B2B -0.6(5) . . . .
B3B B7B B8B B2B -46.5(3) . . . .
B6B B7B B8B B2B 58.0(4) . . . .
B10B B7B B8B B3B 152.7(4) . . . .
B4B B7B B8B B3B 45.9(4) . . . .
B6B B7B B8B B3B 104.5(4) . . . .
B10B B7B B8B B9B 48.0(4) . . . .
B4B B7B B8B B9B -58.8(4) . . . .
B3B B7B B8B B9B -104.7(4) . . . .
B6B B7B B8B B9B -0.2(4) . . . .
B1B B2B B9B B10B -81.0(4) . . . .
B8B B2B B9B B10B 22.9(4) . . . .
B3B B2B B9B B10B -21.6(5) . . . .
B5B B2B B9B B10B -103.9(5) . . . .
B1B B2B B9B B5B 22.9(3) . . . .
B8B B2B B9B B5B 126.9(4) . . . .
B3B B2B B9B B5B 82.4(4) . . . .
B1B B2B B9B B6B -21.6(4) . . . .
B8B B2B B9B B6B 82.3(4) . . . .
B3B B2B B9B B6B 37.8(4) . . . .
B5B B2B B9B B6B -44.6(4) . . . .
B1B B2B B9B B8B -103.9(3) . . . .
B3B B2B B9B B8B -44.5(3) . . . .
B5B B2B B9B B8B -126.9(4) . . . .
B1B B5B B9B B10B 79.3(5) . . . .
B6B B5B B9B B10B -24.5(4) . . . .
B2B B5B B9B B10B 102.4(4) . . . .
B4B B5B B9B B10B 20.1(5) . . . .
B1B B5B B9B B2B -23.1(3) . . . .
B6B B5B B9B B2B -126.8(4) . . . .
B4B B5B B9B B2B -82.3(3) . . . .
B1B B5B B9B B6B 103.7(5) . . . .
B2B B5B B9B B6B 126.8(4) . . . .
B4B B5B B9B B6B 44.6(3) . . . .
B1B B5B B9B B8B 20.8(5) . . . .
B6B B5B B9B B8B -83.0(4) . . . .
B2B B5B B9B B8B 43.9(3) . . . .
B4B B5B B9B B8B -38.4(4) . . . .
B5B B6B B9B B10B 152.7(5) . . . .
B4B B6B B9B B10B 106.9(5) . . . .
B7B B6B B9B B10B 49.2(4) . . . .
B10B B6B B9B B2B -106.7(4) . . . .
B5B B6B B9B B2B 46.0(3) . . . .
B4B B6B B9B B2B 0.2(5) . . . .
B7B B6B B9B B2B -57.5(4) . . . .
B10B B6B B9B B5B -152.7(5) . . . .
B4B B6B B9B B5B -45.8(4) . . . .
B7B B6B B9B B5B -103.6(4) . . . .
B10B B6B B9B B8B -49.4(4) . . . .
B5B B6B B9B B8B 103.3(4) . . . .
B4B B6B B9B B8B 57.5(4) . . . .
B7B B6B B9B B8B -0.2(4) . . . .
B2B B8B B9B B10B -154.1(5) . . . .
B3B B8B B9B B10B -108.3(5) . . . .
B7B B8B B9B B10B -49.6(4) . . . .
B10B B8B B9B B2B 154.1(5) . . . .
B3B B8B B9B B2B 45.8(3) . . . .
B7B B8B B9B B2B 104.5(4) . . . .
B10B B8B B9B B5B 108.2(5) . . . .
B2B B8B B9B B5B -45.9(3) . . . .
B3B B8B B9B B5B -0.1(5) . . . .
B7B B8B B9B B5B 58.6(4) . . . .
B10B B8B B9B B6B 49.9(4) . . . .
B2B B8B B9B B6B -104.2(4) . . . .
B3B B8B B9B B6B -58.4(4) . . . .
B7B B8B B9B B6B 0.2(4) . . . .
B2B B9B B10B B6B 91.4(4) . . . .
B5B B9B B10B B6B 25.0(4) . . . .
B8B B9B B10B B6B 114.7(4) . . . .
B2B B9B B10B B8B -23.3(4) . . . .
B5B B9B B10B B8B -89.8(4) . . . .
B6B B9B B10B B8B -114.7(4) . . . .
B2B B9B B10B B7B 34.1(5) . . . .
B5B B9B B10B B7B -32.4(5) . . . .
B6B B9B B10B B7B -57.3(4) . . . .
B8B B9B B10B B7B 57.4(4) . . . .
B2B B9B B10B S1B -148.4(4) . . . .
B5B B9B B10B S1B 145.1(4) . . . .
B6B B9B B10B S1B 120.2(5) . . . .
B8B B9B B10B S1B -125.1(5) . . . .
B5B B6B B10B B9B -25.0(4) . . . .
B4B B6B B10B B9B -91.8(5) . . . .
B7B B6B B10B B9B -116.2(4) . . . .
B5B B6B B10B B8B 34.2(5) . . . .
B4B B6B B10B B8B -32.6(5) . . . .
B9B B6B B10B B8B 59.2(4) . . . .
B7B B6B B10B B8B -57.0(4) . . . .
B5B B6B B10B B7B 91.2(4) . . . .
B4B B6B B10B B7B 24.4(4) . . . .
B9B B6B B10B B7B 116.2(4) . . . .
B5B B6B B10B S1B -143.3(4) . . . .
B4B B6B B10B S1B 149.9(4) . . . .
B9B B6B B10B S1B -118.3(5) . . . .
B7B B6B B10B S1B 125.5(5) . . . .
B2B B8B B10B B9B 23.5(4) . . . .
B3B B8B B10B B9B 90.3(5) . . . .
B7B B8B B10B B9B 115.6(4) . . . .
B2B B8B B10B B6B -34.8(5) . . . .
B3B B8B B10B B6B 32.1(5) . . . .
B7B B8B B10B B6B 57.3(4) . . . .
B9B B8B B10B B6B -58.3(4) . . . .
B2B B8B B10B B7B -92.1(4) . . . .
B3B B8B B10B B7B -25.2(4) . . . .
B9B B8B B10B B7B -115.6(4) . . . .
B2B B8B B10B S1B 142.6(4) . . . .
B3B B8B B10B S1B -150.5(4) . . . .
B7B B8B B10B S1B -125.3(6) . . . .
B9B B8B B10B S1B 119.1(6) . . . .
B4B B7B B10B B9B 32.7(5) . . . .
B3B B7B B10B B9B -34.1(5) . . . .
B8B B7B B10B B9B -58.7(4) . . . .
B6B B7B B10B B9B 57.3(4) . . . .
B4B B7B B10B B6B -24.6(4) . . . .
B3B B7B B10B B6B -91.4(4) . . . .
B8B B7B B10B B6B -116.0(4) . . . .
B4B B7B B10B B8B 91.4(4) . . . .
B3B B7B B10B B8B 24.6(4) . . . .
B6B B7B B10B B8B 116.0(4) . . . .
B4B B7B B10B S1B -144.6(4) . . . .
B3B B7B B10B S1B 148.6(4) . . . .
B8B B7B B10B S1B 124.0(5) . . . .
B6B B7B B10B S1B -120.0(5) . . . .
C1B S1B B10B B9B 167.1(4) . . . .
C5B S1B B10B B9B 64.0(5) . . . .
C1B S1B B10B B6B -106.7(5) . . . .
C5B S1B B10B B6B 150.2(5) . . . .
C1B S1B B10B B8B 76.5(6) . . . .
C5B S1B B10B B8B -26.6(6) . . . .
C1B S1B B10B B7B -16.2(6) . . . .
C5B S1B B10B B7B -119.3(5) . . . .
B5B B1B N1B C11B 6.4(6) . . . .
B2B B1B N1B C11B 94.5(4) . . . .
B3B B1B N1B C11B -175.7(5) . . . .
B4B B1B N1B C11B -83.2(6) . . . .
B5B B1B N1B C15B -170.8(5) . . . .
B2B B1B N1B C15B -82.7(4) . . . .
B3B B1B N1B C15B 7.1(7) . . . .
B4B B1B N1B C15B 99.6(5) . . . .
C15B N1B C11B C12B -0.2(7) . . . .
B1B N1B C11B C12B -177.5(4) . . . .
N1B C11B C12B C13B -0.1(8) . . . .
C11B C12B C13B O1B 178.2(5) . . . .
C11B C12B C13B C14B 0.4(8) . . . .
O1B C13B C14B C15B -178.3(5) . . . .
C12B C13B C14B C15B -0.3(9) . . . .
C13B C14B C15B N1B 0.0(9) . . . .
C11B N1B C15B C14B 0.3(8) . . . .
B1B N1B C15B C14B 177.5(5) . . . .
C14B C13B O1B C16B 177.9(5) . . . .
C12B C13B O1B C16B 0.0(9) . . . .
C13B O1B C16B C17B -171.2(5) . . . .
O1B C16B C17B C18B -176.2(5) . . . .
C16B C17B C18B C19B 179.2(5) . . . .
C17B C18B C19B C20B -175.5(6) . . . .
C18B C19B C20B C21B 179.3(5) . . . .
C19B C20B C21B C22B -176.9(6) . . . .
